data_1564263
loop_
_publ_author_name
'Sharland, Jack C.'
'Wei, Bo'
'Hardee, David J.'
'Hodges, Timothy R.'
'Gong, Wei'
'Voight, Eric A.'
'Davies, Huw M. L.'

_publ_section_title
;
 Asymmetric synthesis of pharmaceutically relevant 1-aryl-2-heteroaryl-
 and 1,2-diheteroarylcyclopropane-1-carboxylates
;
_journal_name_full 'Chemical Science'
_journal_paper_doi 10.1039/D1SC02474D
_journal_year 2021
_chemical_absolute_configuration ad
_chemical_formula_moiety 'C162 H128 Cl2 N6 O16 Rh2, C H2 Cl2, C5 H4 Cl N'
_chemical_formula_sum 'C168 H134 Cl5 N7 O16 Rh2'
_chemical_formula_weight 2889.88
_space_group_crystal_system orthorhombic
_space_group_IT_number 19
_space_group_name_Hall 'P 2ac 2ab'
_space_group_name_H-M_alt 'P 21 21 21'
_atom_sites_solution_hydrogens geom
_atom_sites_solution_primary dual
_audit_creation_date 2019-10-08
_audit_creation_method
;
Olex2 1.3-alpha
(compiled 2019.09.11 svn.r3662 for OlexSys, GUI svn.r5938)
;
_audit_update_record
;
2021-03-19 deposited with the CCDC.	2021-06-29 downloaded from the CCDC.
;
_cell_angle_alpha 90
_cell_angle_beta 90
_cell_angle_gamma 90
_cell_formula_units_Z 4
_cell_length_a 20.07057(12)
_cell_length_b 20.40295(11)
_cell_length_c 41.1384(2)
_cell_measurement_reflns_used 80615
_cell_measurement_temperature 99.8(8)
_cell_measurement_theta_max 77.0630
_cell_measurement_theta_min 3.0010
_cell_volume 16846.13(16)
_computing_cell_refinement 'CrysAlisPro 1.171.40.53 (Rigaku OD, 2019)'
_computing_data_collection 'CrysAlisPro 1.171.40.53 (Rigaku OD, 2019)'
_computing_data_reduction 'CrysAlisPro 1.171.40.53 (Rigaku OD, 2019)'
_computing_molecular_graphics 'Olex2 1.3-alpha (Dolomanov et al., 2009)'
_computing_publication_material 'Olex2 1.3-alpha (Dolomanov et al., 2009)'
_computing_structure_refinement 'ShelXL 2018/3 (Sheldrick, 2015)'
_computing_structure_solution 'ShelXT n/a (Sheldrick, 2015)'
_diffrn_ambient_environment N~2~
_diffrn_ambient_temperature 99.8(8)
_diffrn_detector 'CCD plate'
_diffrn_detector_area_resol_mean 10.0000
_diffrn_detector_type HyPix
_diffrn_measured_fraction_theta_full 0.999
_diffrn_measured_fraction_theta_max 0.985
_diffrn_measurement_details
;
List of Runs (angles in degrees, time in seconds):

  # Type    Start    End  Width  t~exp~   \w     \q     \k     \f   Frames
#--------------------------------------------------------------------------
  1  \w    153.00 178.00   0.50    5.00    --  105.75 125.00 -90.00   50
  2  \w     93.00 130.00   0.50    5.00    --  105.75 125.00 -90.00   74
  3  \w    -65.00 -33.00   0.50    5.00    --  -84.25  86.00-133.00   64
  4  \w    100.00 135.00   0.50    5.00    --  105.75  41.00  32.00   70
  5  \w    153.00 178.00   0.50    5.00    --  105.75  41.00  32.00   50
  6  \w     18.00  77.00   0.50    1.00    --   49.91-107.00  21.00  118
  7  \w    112.00 174.00   0.50    5.00    --  105.75  30.00-150.00  124
  8  \w     37.00 110.00   0.50    5.00    --  105.75 -30.00  60.00  146
  9  \w     39.00  95.00   0.50    1.00    --   49.91-125.00   0.00  112
 10  \w     34.00  59.00   0.50    5.00    --  105.75 -30.00  30.00   50
 11  \w     34.00  60.00   0.50    5.00    --  105.75 -30.00  90.00   52
 12  \w     36.00  61.00   0.50    5.00    --  105.75 -41.00-120.00   50
 13  \w     34.00  59.00   0.50    5.00    --  105.75 -45.00   0.00   50
 14  \w     59.00  89.00   0.50    1.00    --   49.91-125.00 -90.00   60
 15  \w     34.00  60.00   0.50    5.00    --  105.75 -45.00 150.00   52
 16  \w     35.00  60.00   0.50    5.00    --  105.75 -45.00  60.00   50
 17  \w     36.00  69.00   0.50    5.00    --  105.75 -61.00-180.00   66
 18  \w   -115.00 -77.00   0.50    1.00    --  -49.35-125.00 -90.00   76
 19  \w     35.00  68.00   0.50    5.00    --  105.75 -61.00-120.00   66
 20  \w     37.00  62.00   0.50    5.00    --  105.75 -61.00  90.00   50
 21  \w   -120.00 -71.00   0.50    1.00    --  -49.35-125.00-180.00   98
 22  \w     36.00  68.00   0.50    5.00    --  105.75 -61.00 120.00   64
 23  \w   -114.00 -70.00   0.50    1.00    --  -49.35-125.00  30.00   88
 24  \w     35.00  70.00   0.50    5.00    --  105.75 -61.00 150.00   70
 25  \w     48.00  79.00   0.50    5.00    --  105.75 -77.00 -60.00   62
 26  \w     34.00  95.00   0.50    5.00    --  105.75-107.00  21.00  122
;
_diffrn_measurement_device 'four-circle diffractometer'
_diffrn_measurement_device_type 'XtaLAB Synergy, Dualflex, HyPix'
_diffrn_measurement_method '\w scans'
_diffrn_orient_matrix_type 'CrysAlisPro convention (1999,Acta A55,543-557)'
_diffrn_orient_matrix_UB_11 0.0252952000
_diffrn_orient_matrix_UB_12 -0.0656859000
_diffrn_orient_matrix_UB_13 -0.0137459000
_diffrn_orient_matrix_UB_21 0.0700502000
_diffrn_orient_matrix_UB_22 0.0146878000
_diffrn_orient_matrix_UB_23 0.0134364000
_diffrn_orient_matrix_UB_31 -0.0184761000
_diffrn_orient_matrix_UB_32 -0.0342131000
_diffrn_orient_matrix_UB_33 0.0321528000
_diffrn_radiation_monochromator mirror
_diffrn_radiation_probe x-ray
_diffrn_radiation_type 'Cu K\a'
_diffrn_radiation_wavelength 1.54184
_diffrn_reflns_av_R_equivalents 0.0491
_diffrn_reflns_av_unetI/netI 0.0428
_diffrn_reflns_Laue_measured_fraction_full 0.999
_diffrn_reflns_Laue_measured_fraction_max 0.985
_diffrn_reflns_limit_h_max 24
_diffrn_reflns_limit_h_min -25
_diffrn_reflns_limit_k_max 25
_diffrn_reflns_limit_k_min -25
_diffrn_reflns_limit_l_max 51
_diffrn_reflns_limit_l_min -36
_diffrn_reflns_number 123357
_diffrn_reflns_point_group_measured_fraction_full 0.997
_diffrn_reflns_point_group_measured_fraction_max 0.968
_diffrn_reflns_theta_full 67.684
_diffrn_reflns_theta_max 77.155
_diffrn_reflns_theta_min 2.449
_diffrn_source 'micro-focus sealed X-ray tube'
_diffrn_source_type 'PhotonJet (Cu) X-ray Source'
_exptl_absorpt_coefficient_mu 2.780
_exptl_absorpt_correction_T_max 1.000
_exptl_absorpt_correction_T_min 0.198
_exptl_absorpt_correction_type gaussian
_exptl_absorpt_process_details
'CrysAlisPro 1.171.40.53 (Rigaku Oxford Diffraction, 2019) Numerical absorption correction based on gaussian integration over 			a multifaceted crystal model Empirical absorption correction using spherical harmonics, implemented in SCALE3 ABSPACK scaling algorithm.'
_exptl_crystal_colour red
_exptl_crystal_colour_primary red
_exptl_crystal_density_diffrn 1.139
_exptl_crystal_description prism
_exptl_crystal_F_000 5976
_exptl_crystal_recrystallization_method 'The material was recrystallised from --- by as supplied'
_exptl_crystal_size_max 0.553
_exptl_crystal_size_mid 0.405
_exptl_crystal_size_min 0.15
_refine_diff_density_max 1.126
_refine_diff_density_min -1.091
_refine_diff_density_rms 0.079
_refine_ls_abs_structure_details
;
 Flack x determined using 14370 quotients [(I+)-(I-)]/[(I+)+(I-)]
 (Parsons, Flack and Wagner, Acta Cryst. B69 (2013) 249-259).
;
_refine_ls_abs_structure_Flack 0.055(3)
_refine_ls_extinction_method none
_refine_ls_goodness_of_fit_ref 1.028
_refine_ls_hydrogen_treatment constr
_refine_ls_matrix_type full
_refine_ls_number_parameters 1847
_refine_ls_number_reflns 34540
_refine_ls_number_restraints 2461
_refine_ls_restrained_S_all 1.018
_refine_ls_R_factor_all 0.0503
_refine_ls_R_factor_gt 0.0483
_refine_ls_shift/su_max 0.007
_refine_ls_shift/su_mean 0.000
_refine_ls_structure_factor_coef Fsqd
_refine_ls_weighting_details 'w=1/[\s^2^(Fo^2^)+(0.0577P)^2^+32.0731P] where P=(Fo^2^+2Fc^2^)/3'
_refine_ls_weighting_scheme calc
_refine_ls_wR_factor_gt 0.1244
_refine_ls_wR_factor_ref 0.1270
_reflns_Friedel_coverage 0.834
_reflns_Friedel_fraction_full 0.995
_reflns_Friedel_fraction_max 0.948
_reflns_number_gt 33360
_reflns_number_total 34540
_reflns_threshold_expression 'I > 2\s(I)'
_cod_data_source_file d1sc02474d2.cif
_cod_data_source_block jcs-pyridine-tppttl-coxtal-xtal2
_cod_original_cell_volume 16846.11(16)
_cod_database_code 1564263
_shelx_shelxl_version_number 2018/3
_chemical_oxdiff_formula 'C704  H576  Cl48  N32  O64  Rh8  '
_shelx_space_group_comment
;
The symmetry employed for this shelxl refinement is uniquely defined
by the following loop, which should always be used as a source of
symmetry information in preference to the above space-group names.
They are only intended as comments.
;
_shelx_estimated_absorpt_t_max 0.681
_shelx_estimated_absorpt_t_min 0.309
_reflns_odcompleteness_completeness 99.92
_reflns_odcompleteness_iscentric 1
_reflns_odcompleteness_theta 68.13
_olex2_refinement_description
;
1. Fixed Uiso
 At 1.2 times of:
  All C(H) groups, All C(H,H) groups
 At 1.5 times of:
  All C(H,H,H) groups
2. Uiso/Uaniso restraints and constraints
Uanis(C41_10) \\sim Ueq, Uanis(C40_10) \\sim Ueq: with sigma of 0.002 and sigma
for terminal atoms of 0.004
Uanis(N2_10) \\sim Ueq: with sigma of 0.002 and sigma for terminal atoms of
0.004
Uanis(C17_1) \\sim Ueq, Uanis(C18_1) \\sim Ueq, Uanis(C19_1) \\sim Ueq,
Uanis(C20_1) \\sim Ueq, Uanis(C21_1) \\sim Ueq, Uanis(C22_1) \\sim Ueq: with
sigma of 0.002 and sigma for terminal atoms of 0.004
Uanis(C39_13) = Uanis(C39_10)
Uanis(N2_13) = Uanis(N2_10)
3. Rigid body (RIGU) restrains
 Cl1_6, Cl2_6, C1_6
 with sigma for 1-2 distances of 0.002 and sigma for 1-3 distances of 0.004
 O1_1, O2_1, O3_1, O4_1, N1_1, C1_1, C2_1, C3_1, C4_1, C5_1, C6_1, C7_1, C8_1,
 C9_1, C10_1, C11_1, C12_1, C13_1, C14_1, C15_1, C16_1, C17_1, C18_1, C19_1,
 C20_1, C21_1, C22_1, C23_1, C24_1, C25_1, C26_1, C27_1, C28_1, C29_1, C30_1,
 C31_1, C32_1, C33_1, C34_1, C35_1, C36_1, C37_1, C38_1
 O1_2, O2_2, O3_2, O4_2, N1_2, C1_2, C2_2, C3_2, C4_2, C5_2, C6_2, C7_2, C8_2,
 C9_2, C10_2, C11_2, C12_2, C13_2, C14_2, C15_2, C16_2, C17_2, C18_2, C19_2,
 C20_2, C21_2, C22_2, C23_2, C24_2, C25_2, C26_2, C27_2, C28_2, C29_2, C30_2,
 C31_2, C32_2, C33_2, C34_2, C35_2, C36_2, C37_2, C38_2
 O1_3, O2_3, O3_3, O4_3, N1_3, C1_3, C2_3, C3_3, C4_3, C5_3, C6_3, C7_3, C8_3,
 C9_3, C10_3, C11_3, C12_3, C13_3, C14_3, C15_3, C16_3, C17_3, C18_3, C19_3,
 C20_3, C21_3, C22_3, C23_3, C24_3, C25_3, C26_3, C27_3, C28_3, C29_3, C30_3,
 C31_3, C32_3, C33_3, C34_3, C35_3, C36_3, C37_3, C38_3
 O1_4, O2_4, O3_4, O4_4, N1_4, C1_4, C2_4, C3_4, C4_4, C5_4, C6_4, C7_4, C8_4,
 C9_4, C10_4, C11_4, C12_4, C13_4, C14_4, C15_4, C16_4, C17_4, C18_4, C19_4,
 C20_4, C21_4, C22_4, C23_4, C24_4, C25_4, C26_4, C27_4, C28_4, C29_4, C30_4,
 C31_4, C32_4, C33_4, C34_4, C35_4, C36_4, C37_4, C38_4
 with sigma for 1-2 distances of 0.002 and sigma for 1-3 distances of 0.004
 Cl3_8, N2_8, C39_8, C40_8, C41_8, C42_8, C43_8
 Cl3_9, N2_9, C39_9, C40_9, C41_9, C42_9, C43_9
 Cl3_10, N2_10, C39_10, C40_10, C41_10, C42_10, C43_10
 Cl3_13, N2_13, C39_13, C40_13, C41_13, C42_13, C43_13
 with sigma for 1-2 distances of 0.0002 and sigma for 1-3 distances of 0.0004
4. Same fragment restrains
{Cl3_9, N2_9, C39_9, C40_9, C41_9, C42_9, C43_9}
{Cl3_10, N2_10, C39_10, C40_10, C41_10, C42_10, C43_10}
{Cl3_13, N2_13, C39_13, C40_13, C41_13, C42_13, C43_13}
as
{Cl3_8, N2_8, C39_8, C40_8, C41_8, C42_8, C43_8} sigma for 1-2: 0.002 1-3: 0.004
{O1_2, O2_2, O3_2, O4_2, N1_2, C1_2, C2_2, C3_2, C4_2, C5_2, C6_2, C7_2, C8_2,
C9_2, C10_2, C11_2, C12_2, C13_2, C14_2, C15_2, C16_2, C17_2, C18_2, C19_2,
C20_2, C21_2, C22_2, C23_2, C24_2, C25_2, C26_2, C27_2, C28_2, C29_2, C30_2,
C31_2, C32_2, C33_2, C34_2, C35_2, C36_2, C37_2, C38_2}
{O1_3, O2_3, O3_3, O4_3, N1_3, C1_3, C2_3, C3_3, C4_3, C5_3, C6_3, C7_3, C8_3,
C9_3, C10_3, C11_3, C12_3, C13_3, C14_3, C15_3, C16_3, C17_3, C18_3, C19_3,
C20_3, C21_3, C22_3, C23_3, C24_3, C25_3, C26_3, C27_3, C28_3, C29_3, C30_3,
C31_3, C32_3, C33_3, C34_3, C35_3, C36_3, C37_3, C38_3}
{O1_4, O2_4, O3_4, O4_4, N1_4, C1_4, C2_4, C3_4, C4_4, C5_4, C6_4, C7_4, C8_4,
C9_4, C10_4, C11_4, C12_4, C13_4, C14_4, C15_4, C16_4, C17_4, C18_4, C19_4,
C20_4, C21_4, C22_4, C23_4, C24_4, C25_4, C26_4, C27_4, C28_4, C29_4, C30_4,
C31_4, C32_4, C33_4, C34_4, C35_4, C36_4, C37_4, C38_4}
as
{O1_1, O2_1, O3_1, O4_1, N1_1, C1_1, C2_1, C3_1, C4_1, C5_1, C6_1, C7_1, C8_1,
C9_1, C10_1, C11_1, C12_1, C13_1, C14_1, C15_1, C16_1, C17_1, C18_1, C19_1,
C20_1, C21_1, C22_1, C23_1, C24_1, C25_1, C26_1, C27_1, C28_1, C29_1, C30_1,
C31_1, C32_1, C33_1, C34_1, C35_1, C36_1, C37_1, C38_1} sigma for 1-2: 0.002
1-3: 0.004
5. Others
 Sof(Cl3)=Sof(N2)=Sof(C39)=Sof(C40)=Sof(H40)=Sof(C41)=Sof(H41)=Sof(C42)=
 Sof(H42)=Sof(C43)=Sof(H43)=1-FVAR(1)
 Sof(Cl3)=Sof(N2)=Sof(C39)=Sof(C40)=Sof(H40)=Sof(C41)=Sof(H41)=Sof(C42)=
 Sof(H42)=Sof(C43)=Sof(H43)=FVAR(1)
6.a Ternary CH refined with riding coordinates:
 C2(H2), C2(H2), C2(H2), C2(H2)
6.b Secondary CH2 refined with riding coordinates:
 C1(H1A,H1B)
6.c Aromatic/amide H refined with riding coordinates:
 C12(H12), C13(H13), C14(H14), C15(H15), C16(H16), C18(H18), C19(H19),
 C20(H20), C21(H21), C22(H22), C24(H24), C25(H25), C26(H26), C27(H27), C28(H28),
  C30(H30), C31(H31), C32(H32), C33(H33), C34(H34), C12(H12), C13(H13),
 C14(H14), C15(H15), C16(H16), C18(H18), C19(H19), C20(H20), C21(H21), C22(H22),
  C24(H24), C25(H25), C26(H26), C27(H27), C28(H28), C30(H30), C31(H31),
 C32(H32), C33(H33), C34(H34), C12(H12), C13(H13), C14(H14), C15(H15), C16(H16),
  C18(H18), C19(H19), C20(H20), C21(H21), C22(H22), C24(H24), C25(H25),
 C26(H26), C27(H27), C28(H28), C30(H30), C31(H31), C32(H32), C33(H33), C34(H34),
  C12(H12), C13(H13), C14(H14), C15(H15), C16(H16), C18(H18), C19(H19),
 C20(H20), C21(H21), C22(H22), C24(H24), C25(H25), C26(H26), C27(H27), C28(H28),
  C30(H30), C31(H31), C32(H32), C33(H33), C34(H34), C40(H40), C41(H41),
 C42(H42), C43(H43), C40(H40), C41(H41), C42(H42), C43(H43), C40(H40), C41(H41),
  C42(H42), C43(H43), C40(H40), C41(H41), C42(H42), C43(H43)
6.d Idealised Me refined as rotating group:
 C36(H36A,H36B,H36C), C37(H37A,H37B,H37C), C38(H38A,H38B,H38C), C36(H36A,H36B,
 H36C), C37(H37A,H37B,H37C), C38(H38A,H38B,H38C), C36(H36A,H36B,H36C), C37(H37A,
 H37B,H37C), C38(H38A,H38B,H38C), C36(H36A,H36B,H36C), C37(H37A,H37B,H37C),
 C38(H38A,H38B,H38C)
;
_smtbx_masks_void_probe_radius 0.3
_smtbx_masks_void_truncation_radius 1.2
_olex2_exptl_crystal_mounting_method 'The crystal was mounted on a loop with paratone oil'
_olex2_submission_special_instructions 'No special instructions were received'
_oxdiff_exptl_absorpt_empirical_details
;
Empirical correction (ABSPACK) includes:
- Absorption correction using spherical harmonics
- Frame scaling
;
_oxdiff_exptl_absorpt_empirical_full_max 1.120
_oxdiff_exptl_absorpt_empirical_full_min 0.854

loop_
_space_group_symop_operation_xyz
'x, y, z'
'-x+1/2, -y, z+1/2'
'-x, y+1/2, -z+1/2'
'x+1/2, -y+1/2, -z'

loop_
_atom_site_label
_atom_site_type_symbol
_atom_site_fract_x
_atom_site_fract_y
_atom_site_fract_z
_atom_site_U_iso_or_equiv
_atom_site_adp_type
_atom_site_occupancy
_atom_site_site_symmetry_order
_atom_site_calc_flag
_atom_site_refinement_flags_posn
_atom_site_refinement_flags_adp
_atom_site_refinement_flags_occupancy
_atom_site_disorder_assembly
_atom_site_disorder_group
Rh1 Rh 0.74010(2) 0.56458(2) 0.70268(2) 0.01867(8) Uani 1 1 d . . . . .
Rh2 Rh 0.68671(2) 0.54747(2) 0.65118(2) 0.01797(8) Uani 1 1 d . . . . .
O1_1 O 0.82626(15) 0.52473(16) 0.68416(6) 0.0208(7) Uani 1 1 d D . . . .
O2_1 O 0.77483(15) 0.50705(16) 0.63608(7) 0.0235(7) Uani 1 1 d D . . . .
O3_1 O 0.9064(2) 0.42797(17) 0.57520(8) 0.0332(9) Uani 1 1 d D . . . .
O4_1 O 0.8140(2) 0.36542(17) 0.67182(8) 0.0395(10) Uani 1 1 d D . . . .
N1_1 N 0.86998(19) 0.40958(14) 0.62770(7) 0.0260(9) Uani 1 1 d D . . . .
C1_1 C 0.82409(17) 0.5047(2) 0.65548(8) 0.0239(9) Uani 1 1 d D . . . .
C2_1 C 0.88667(16) 0.47384(16) 0.64046(9) 0.0285(10) Uani 1 1 d D . . . .
H2_1 H 0.896574 0.501176 0.620873 0.034 Uiso 1 1 calc R U . . .
C3_1 C 0.8788(2) 0.39298(17) 0.59499(8) 0.0271(10) Uani 1 1 d D . . . .
C4_1 C 0.8510(3) 0.32600(17) 0.59074(8) 0.0313(11) Uani 1 1 d D . . . .
C5_1 C 0.8301(3) 0.30404(16) 0.62117(9) 0.0318(11) Uani 1 1 d D . . . .
C6_1 C 0.8356(3) 0.36044(18) 0.64444(9) 0.0325(12) Uani 1 1 d D . . . .
C7_1 C 0.8096(3) 0.23970(17) 0.62651(8) 0.0395(13) Uani 1 1 d D . . . .
C8_1 C 0.8065(3) 0.19871(16) 0.59869(8) 0.0362(12) Uani 1 1 d D . . . .
C9_1 C 0.8250(3) 0.22119(19) 0.56766(9) 0.0450(15) Uani 1 1 d D . . . .
C10_1 C 0.8474(3) 0.28688(17) 0.56314(8) 0.0357(12) Uani 1 1 d D . . . .
C11_1 C 0.8678(2) 0.3110(2) 0.53038(9) 0.0338(12) Uani 1 1 d D . . . .
C12_1 C 0.9157(3) 0.2797(2) 0.51233(11) 0.0368(13) Uani 1 1 d D . . . .
H12_1 H 0.936847 0.241620 0.520703 0.044 Uiso 1 1 calc R U . . .
C13_1 C 0.9333(3) 0.3034(3) 0.48183(13) 0.0482(16) Uani 1 1 d D . . . .
H13_1 H 0.967267 0.281953 0.469761 0.058 Uiso 1 1 calc R U . . .
C14_1 C 0.9024(4) 0.3571(3) 0.46904(12) 0.0523(17) Uani 1 1 d D . . . .
H14_1 H 0.914886 0.372882 0.448196 0.063 Uiso 1 1 calc R U . . .
C15_1 C 0.8536(3) 0.3880(3) 0.48618(12) 0.0471(16) Uani 1 1 d D . . . .
H15_1 H 0.831589 0.424775 0.476966 0.057 Uiso 1 1 calc R U . . .
C16_1 C 0.8355(3) 0.3662(2) 0.51717(11) 0.0382(13) Uani 1 1 d D . . . .
H16_1 H 0.801826 0.388363 0.529153 0.046 Uiso 1 1 calc R U . . .
C17_1 C 0.8158(3) 0.1779(2) 0.53855(12) 0.0635(18) Uani 1 1 d D U . . .
C18_1 C 0.7675(4) 0.1914(4) 0.51541(18) 0.083(2) Uani 1 1 d D U . . .
H18_1 H 0.740713 0.229558 0.517541 0.100 Uiso 1 1 calc R U . . .
C19_1 C 0.7580(6) 0.1492(5) 0.4887(2) 0.105(3) Uani 1 1 d D U . . .
H19_1 H 0.723762 0.157729 0.473359 0.127 Uiso 1 1 calc R U . . .
C20_1 C 0.7980(6) 0.0961(5) 0.4853(2) 0.112(3) Uani 1 1 d D U . . .
H20_1 H 0.791398 0.067461 0.467358 0.135 Uiso 1 1 calc R U . . .
C21_1 C 0.8481(5) 0.0831(4) 0.5072(2) 0.092(3) Uani 1 1 d D U . . .
H21_1 H 0.877508 0.047330 0.503572 0.110 Uiso 1 1 calc R U . . .
C22_1 C 0.8556(4) 0.1224(4) 0.53458(18) 0.077(2) Uani 1 1 d D U . . .
H22_1 H 0.887782 0.111399 0.550599 0.092 Uiso 1 1 calc R U . . .
C23_1 C 0.7875(2) 0.12852(17) 0.60279(11) 0.0336(12) Uani 1 1 d D . . . .
C24_1 C 0.8279(2) 0.08496(19) 0.61980(14) 0.0377(13) Uani 1 1 d D . . . .
H24_1 H 0.867577 0.100367 0.629815 0.045 Uiso 1 1 calc R U . . .
C25_1 C 0.8109(3) 0.0195(2) 0.62227(15) 0.0451(14) Uani 1 1 d D . . . .
H25_1 H 0.838651 -0.009521 0.634196 0.054 Uiso 1 1 calc R U . . .
C26_1 C 0.7548(3) -0.0037(2) 0.60781(15) 0.0404(13) Uani 1 1 d D . . . .
H26_1 H 0.744046 -0.048997 0.609178 0.049 Uiso 1 1 calc R U . . .
C27_1 C 0.7135(3) 0.0384(2) 0.59117(14) 0.0404(13) Uani 1 1 d D . . . .
H27_1 H 0.673878 0.022129 0.581449 0.048 Uiso 1 1 calc R U . . .
C28_1 C 0.7292(3) 0.1052(2) 0.58842(15) 0.0411(14) Uani 1 1 d D . . . .
H28_1 H 0.700556 0.134081 0.576915 0.049 Uiso 1 1 calc R U . . .
C29_1 C 0.7914(2) 0.2139(2) 0.65929(9) 0.0382(13) Uani 1 1 d D . . . .
C30_1 C 0.8383(3) 0.2138(3) 0.68405(11) 0.0465(15) Uani 1 1 d D . . . .
H30_1 H 0.880135 0.234450 0.680624 0.056 Uiso 1 1 calc R U . . .
C31_1 C 0.8255(3) 0.1842(4) 0.71358(12) 0.070(2) Uani 1 1 d D . . . .
H31_1 H 0.857777 0.184619 0.730460 0.084 Uiso 1 1 calc R U . . .
C32_1 C 0.7646(4) 0.1539(3) 0.71802(13) 0.070(2) Uani 1 1 d D . . . .
H32_1 H 0.755626 0.132496 0.738071 0.084 Uiso 1 1 calc R U . . .
C33_1 C 0.7171(3) 0.1538(3) 0.69440(14) 0.062(2) Uani 1 1 d D . . . .
H33_1 H 0.675169 0.133650 0.698119 0.074 Uiso 1 1 calc R U . . .
C34_1 C 0.7309(2) 0.1838(3) 0.66466(12) 0.0432(15) Uani 1 1 d D . . . .
H34_1 H 0.698219 0.183425 0.647946 0.052 Uiso 1 1 calc R U . . .
C35_1 C 0.95198(17) 0.4753(2) 0.66097(10) 0.0346(12) Uani 1 1 d D . . . .
C36_1 C 0.9690(2) 0.5467(2) 0.66889(14) 0.0409(14) Uani 1 1 d D . . . .
H36A_1 H 1.015489 0.549557 0.676044 0.061 Uiso 1 1 calc R U . . .
H36B_1 H 0.939673 0.562446 0.686255 0.061 Uiso 1 1 calc R U . . .
H36C_1 H 0.962752 0.573716 0.649441 0.061 Uiso 1 1 calc R U . . .
C37_1 C 1.0075(2) 0.4478(3) 0.63928(14) 0.0479(16) Uani 1 1 d D . . . .
H37A_1 H 0.999545 0.460833 0.616690 0.072 Uiso 1 1 calc R U . . .
H37B_1 H 1.007933 0.399854 0.640813 0.072 Uiso 1 1 calc R U . . .
H37C_1 H 1.050618 0.465109 0.646488 0.072 Uiso 1 1 calc R U . . .
C38_1 C 0.9479(3) 0.4339(3) 0.69193(12) 0.0444(15) Uani 1 1 d D . . . .
H38A_1 H 0.986658 0.443111 0.705702 0.067 Uiso 1 1 calc R U . . .
H38B_1 H 0.947525 0.387311 0.686134 0.067 Uiso 1 1 calc R U . . .
H38C_1 H 0.907039 0.444771 0.703770 0.067 Uiso 1 1 calc R U . . .
O1_2 O 0.70967(17) 0.47283(15) 0.71568(7) 0.0249(7) Uani 1 1 d D . . . .
O2_2 O 0.65509(17) 0.45811(15) 0.66814(6) 0.0205(6) Uani 1 1 d D . . . .
O3_2 O 0.61494(17) 0.27598(19) 0.65855(9) 0.0344(9) Uani 1 1 d D . . . .
O4_2 O 0.52880(16) 0.43956(15) 0.72112(8) 0.0262(7) Uani 1 1 d D . . . .
N1_2 N 0.58729(13) 0.35737(15) 0.69501(8) 0.0210(8) Uani 1 1 d D . . . .
C1_2 C 0.6741(2) 0.44091(17) 0.69635(8) 0.0207(9) Uani 1 1 d D . . . .
C2_2 C 0.65476(16) 0.37067(16) 0.70573(8) 0.0225(9) Uani 1 1 d D . . . .
H2_2 H 0.683403 0.342167 0.691733 0.027 Uiso 1 1 calc R U . . .
C3_2 C 0.57270(16) 0.30894(19) 0.67200(10) 0.0241(9) Uani 1 1 d D . . . .
C4_2 C 0.49919(16) 0.30852(19) 0.66779(9) 0.0217(9) Uani 1 1 d D . . . .
C5_2 C 0.47261(15) 0.3538(2) 0.68957(10) 0.0231(9) Uani 1 1 d D . . . .
C6_2 C 0.52971(16) 0.39078(18) 0.70439(10) 0.0205(8) Uani 1 1 d D . . . .
C7_2 C 0.40416(15) 0.3623(2) 0.69359(9) 0.0232(9) Uani 1 1 d D . . . .
C8_2 C 0.36260(15) 0.3247(2) 0.67286(9) 0.0236(9) Uani 1 1 d D . . . .
C9_2 C 0.38912(16) 0.2802(2) 0.65022(10) 0.0295(10) Uani 1 1 d D . . . .
C10_2 C 0.45929(16) 0.27078(18) 0.64752(9) 0.0239(9) Uani 1 1 d D . . . .
C11_2 C 0.4875(2) 0.22053(17) 0.62504(10) 0.0269(10) Uani 1 1 d D . . . .
C12_2 C 0.4730(3) 0.15518(19) 0.62832(12) 0.0353(12) Uani 1 1 d D . . . .
H12_2 H 0.442995 0.141153 0.644777 0.042 Uiso 1 1 calc R U . . .
C13_2 C 0.5020(3) 0.1094(2) 0.60768(13) 0.0441(14) Uani 1 1 d D . . . .
H13_2 H 0.490891 0.064329 0.609903 0.053 Uiso 1 1 calc R U . . .
C14_2 C 0.5461(3) 0.1283(3) 0.58427(14) 0.0517(16) Uani 1 1 d D . . . .
H14_2 H 0.566384 0.096423 0.570654 0.062 Uiso 1 1 calc R U . . .
C15_2 C 0.5610(3) 0.1929(3) 0.58046(13) 0.0444(15) Uani 1 1 d D . . . .
H15_2 H 0.590705 0.205997 0.563685 0.053 Uiso 1 1 calc R U . . .
C16_2 C 0.5332(3) 0.2403(2) 0.60089(12) 0.0317(11) Uani 1 1 d D . . . .
H16_2 H 0.544825 0.285199 0.598554 0.038 Uiso 1 1 calc R U . . .
C17_2 C 0.3438(2) 0.2444(2) 0.62733(9) 0.0327(11) Uani 1 1 d D . . . .
C18_2 C 0.3415(3) 0.2607(3) 0.59465(10) 0.0355(12) Uani 1 1 d D . . . .
H18_2 H 0.370834 0.293168 0.586336 0.043 Uiso 1 1 calc R U . . .
C19_2 C 0.2962(3) 0.2294(3) 0.57368(12) 0.0474(15) Uani 1 1 d D . . . .
H19_2 H 0.295846 0.239531 0.551138 0.057 Uiso 1 1 calc R U . . .
C20_2 C 0.2530(3) 0.1846(3) 0.58592(14) 0.0537(16) Uani 1 1 d D . . . .
H20_2 H 0.220014 0.166100 0.572147 0.064 Uiso 1 1 calc R U . . .
C21_2 C 0.2562(3) 0.1656(3) 0.61798(14) 0.0507(16) Uani 1 1 d D . . . .
H21_2 H 0.228413 0.131257 0.625698 0.061 Uiso 1 1 calc R U . . .
C22_2 C 0.3002(3) 0.1967(3) 0.63908(12) 0.0413(14) Uani 1 1 d D . . . .
H22_2 H 0.300549 0.185502 0.661490 0.050 Uiso 1 1 calc R U . . .
C23_2 C 0.28884(16) 0.3307(3) 0.67596(10) 0.0328(11) Uani 1 1 d D . . . .
C24_2 C 0.2561(2) 0.3143(3) 0.70463(11) 0.0449(15) Uani 1 1 d D . . . .
H24_2 H 0.281134 0.298407 0.722593 0.054 Uiso 1 1 calc R U . . .
C25_2 C 0.1879(2) 0.3206(4) 0.70737(14) 0.0587(19) Uani 1 1 d D . . . .
H25_2 H 0.166204 0.307252 0.726809 0.070 Uiso 1 1 calc R U . . .
C26_2 C 0.1514(2) 0.3457(4) 0.68250(16) 0.0585(19) Uani 1 1 d D . . . .
H26_2 H 0.104518 0.350618 0.684675 0.070 Uiso 1 1 calc R U . . .
C27_2 C 0.1826(2) 0.3641(4) 0.65413(14) 0.0511(16) Uani 1 1 d D . . . .
H27_2 H 0.157020 0.382017 0.636851 0.061 Uiso 1 1 calc R U . . .
C28_2 C 0.2517(2) 0.3568(3) 0.65039(12) 0.0375(12) Uani 1 1 d D . . . .
H28_2 H 0.272853 0.369515 0.630716 0.045 Uiso 1 1 calc R U . . .
C29_2 C 0.3760(2) 0.40474(19) 0.71971(8) 0.0224(9) Uani 1 1 d D . . . .
C30_2 C 0.3886(3) 0.3903(2) 0.75206(9) 0.0341(12) Uani 1 1 d D . . . .
H30_2 H 0.417500 0.354956 0.757304 0.041 Uiso 1 1 calc R U . . .
C31_2 C 0.3598(3) 0.4262(3) 0.77680(10) 0.0353(12) Uani 1 1 d D . . . .
H31_2 H 0.367462 0.415032 0.798910 0.042 Uiso 1 1 calc R U . . .
C32_2 C 0.3196(3) 0.4787(2) 0.76870(11) 0.0391(13) Uani 1 1 d D . . . .
H32_2 H 0.299303 0.503468 0.785557 0.047 Uiso 1 1 calc R U . . .
C33_2 C 0.3083(3) 0.4958(2) 0.73722(11) 0.0398(13) Uani 1 1 d D . . . .
H33_2 H 0.281719 0.532874 0.732146 0.048 Uiso 1 1 calc R U . . .
C34_2 C 0.3364(3) 0.4581(2) 0.71248(10) 0.0342(12) Uani 1 1 d D . . . .
H34_2 H 0.328190 0.469228 0.690424 0.041 Uiso 1 1 calc R U . . .
C35_2 C 0.66997(19) 0.34800(18) 0.74117(8) 0.0262(10) Uani 1 1 d D . . . .
C36_2 C 0.74545(19) 0.3395(3) 0.74484(12) 0.0346(12) Uani 1 1 d D . . . .
H36A_2 H 0.763044 0.315950 0.725949 0.052 Uiso 1 1 calc R U . . .
H36B_2 H 0.754969 0.314541 0.764644 0.052 Uiso 1 1 calc R U . . .
H36C_2 H 0.766615 0.382731 0.746279 0.052 Uiso 1 1 calc R U . . .
C37_2 C 0.6373(3) 0.2807(2) 0.74562(12) 0.0344(12) Uani 1 1 d D . . . .
H37A_2 H 0.588737 0.285397 0.744800 0.052 Uiso 1 1 calc R U . . .
H37B_2 H 0.650334 0.262353 0.766699 0.052 Uiso 1 1 calc R U . . .
H37C_2 H 0.651942 0.251252 0.728197 0.052 Uiso 1 1 calc R U . . .
C38_2 C 0.6427(3) 0.3946(2) 0.76711(10) 0.0308(12) Uani 1 1 d D . . . .
H38A_2 H 0.674101 0.430741 0.770384 0.046 Uiso 1 1 calc R U . . .
H38B_2 H 0.636851 0.370680 0.787581 0.046 Uiso 1 1 calc R U . . .
H38C_2 H 0.599645 0.412099 0.759979 0.046 Uiso 1 1 calc R U . . .
O1_3 O 0.65209(14) 0.60167(17) 0.71877(7) 0.0212(7) Uani 1 1 d D . . . .
O2_3 O 0.59998(15) 0.58597(17) 0.67087(6) 0.0217(7) Uani 1 1 d D . . . .
O3_3 O 0.40070(17) 0.59131(15) 0.69404(10) 0.0311(8) Uani 1 1 d D . . . .
O4_3 O 0.56969(14) 0.74043(18) 0.68709(10) 0.0307(8) Uani 1 1 d D . . . .
N1_3 N 0.49424(14) 0.65718(14) 0.69699(8) 0.0201(8) Uani 1 1 d D . . . .
C1_3 C 0.60176(16) 0.6010(2) 0.70083(8) 0.0227(9) Uani 1 1 d D . . . .
C2_3 C 0.53343(16) 0.61227(17) 0.71657(7) 0.0206(9) Uani 1 1 d D . . . .
H2_3 H 0.509999 0.569200 0.714595 0.025 Uiso 1 1 calc R U . . .
C3_3 C 0.42853(17) 0.64285(17) 0.68810(12) 0.0254(10) Uani 1 1 d D . . . .
C4_3 C 0.40217(17) 0.70166(17) 0.67109(11) 0.0263(10) Uani 1 1 d D . . . .
C5_3 C 0.45360(17) 0.74724(17) 0.66875(11) 0.0250(10) Uani 1 1 d D . . . .
C6_3 C 0.51401(17) 0.71797(18) 0.68471(13) 0.0274(10) Uani 1 1 d D . . . .
C7_3 C 0.44375(16) 0.80919(16) 0.65528(11) 0.0240(10) Uani 1 1 d D . . . .
C8_3 C 0.37852(16) 0.82348(17) 0.64394(11) 0.0257(10) Uani 1 1 d D . . . .
C9_3 C 0.32602(16) 0.77831(17) 0.64709(11) 0.0247(10) Uani 1 1 d D . . . .
C10_3 C 0.33771(16) 0.71499(16) 0.66067(10) 0.0237(9) Uani 1 1 d D . . . .
C11_3 C 0.28252(18) 0.66668(18) 0.66473(10) 0.0268(10) Uani 1 1 d D . . . .
C12_3 C 0.2335(3) 0.6751(2) 0.68759(13) 0.0387(13) Uani 1 1 d D . . . .
H12_3 H 0.232341 0.713951 0.700266 0.046 Uiso 1 1 calc R U . . .
C13_3 C 0.1855(3) 0.6268(3) 0.69228(14) 0.0448(14) Uani 1 1 d D . . . .
H13_3 H 0.152411 0.632696 0.708513 0.054 Uiso 1 1 calc R U . . .
C14_3 C 0.1853(3) 0.5711(2) 0.67391(13) 0.0411(12) Uani 1 1 d D . . . .
H14_3 H 0.151900 0.538787 0.677206 0.049 Uiso 1 1 calc R U . . .
C15_3 C 0.2331(2) 0.5621(2) 0.65085(15) 0.0434(13) Uani 1 1 d D . . . .
H15_3 H 0.232402 0.523565 0.637874 0.052 Uiso 1 1 calc R U . . .
C16_3 C 0.2831(3) 0.6088(2) 0.64605(13) 0.0381(13) Uani 1 1 d D . . . .
H16_3 H 0.317071 0.601539 0.630377 0.046 Uiso 1 1 calc R U . . .
C17_3 C 0.25861(19) 0.7929(2) 0.63312(11) 0.0339(11) Uani 1 1 d D . . . .
C18_3 C 0.2387(2) 0.7654(3) 0.60387(11) 0.0392(13) Uani 1 1 d D . . . .
H18_3 H 0.267798 0.736567 0.592613 0.047 Uiso 1 1 calc R U . . .
C19_3 C 0.1757(3) 0.7800(3) 0.59071(13) 0.0511(16) Uani 1 1 d D . . . .
H19_3 H 0.162676 0.762165 0.570350 0.061 Uiso 1 1 calc R U . . .
C20_3 C 0.1337(3) 0.8198(3) 0.60738(16) 0.0572(17) Uani 1 1 d D . . . .
H20_3 H 0.091134 0.829561 0.598511 0.069 Uiso 1 1 calc R U . . .
C21_3 C 0.1516(3) 0.8462(3) 0.63690(16) 0.0561(18) Uani 1 1 d D . . . .
H21_3 H 0.121070 0.873152 0.648445 0.067 Uiso 1 1 calc R U . . .
C22_3 C 0.2143(2) 0.8334(3) 0.64983(14) 0.0481(16) Uani 1 1 d D . . . .
H22_3 H 0.226972 0.852264 0.670020 0.058 Uiso 1 1 calc R U . . .
C23_3 C 0.3661(2) 0.88715(18) 0.62715(10) 0.0291(11) Uani 1 1 d D . . . .
C24_3 C 0.3321(3) 0.9382(2) 0.64221(13) 0.0419(14) Uani 1 1 d D . . . .
H24_3 H 0.312012 0.931222 0.662837 0.050 Uiso 1 1 calc R U . . .
C25_3 C 0.3270(3) 0.9989(2) 0.62755(14) 0.0449(15) Uani 1 1 d D . . . .
H25_3 H 0.305644 1.033765 0.638727 0.054 Uiso 1 1 calc R U . . .
C26_3 C 0.3522(3) 1.0092(2) 0.59732(14) 0.0476(15) Uani 1 1 d D . . . .
H26_3 H 0.346226 1.050402 0.586924 0.057 Uiso 1 1 calc R U . . .
C27_3 C 0.3864(4) 0.9597(3) 0.58187(13) 0.0513(16) Uani 1 1 d D . . . .
H27_3 H 0.405060 0.967414 0.560998 0.062 Uiso 1 1 calc R U . . .
C28_3 C 0.3940(3) 0.8982(2) 0.59653(11) 0.0390(13) Uani 1 1 d D . . . .
H28_3 H 0.417874 0.864352 0.585762 0.047 Uiso 1 1 calc R U . . .
C29_3 C 0.49837(18) 0.85851(17) 0.65215(11) 0.0259(10) Uani 1 1 d D . . . .
C30_3 C 0.4913(2) 0.91949(18) 0.66666(11) 0.0272(11) Uani 1 1 d D . . . .
H30_3 H 0.453807 0.927754 0.680130 0.033 Uiso 1 1 calc R U . . .
C31_3 C 0.5378(2) 0.96838(19) 0.66189(12) 0.0294(11) Uani 1 1 d D . . . .
H31_3 H 0.534747 1.008674 0.673366 0.035 Uiso 1 1 calc R U . . .
C32_3 C 0.5890(3) 0.9575(2) 0.64007(14) 0.0376(13) Uani 1 1 d D . . . .
H32_3 H 0.619627 0.991828 0.635609 0.045 Uiso 1 1 calc R U . . .
C33_3 C 0.5966(2) 0.8988(2) 0.62480(13) 0.0290(11) Uani 1 1 d D . . . .
H33_3 H 0.632762 0.891746 0.610330 0.035 Uiso 1 1 calc R U . . .
C34_3 C 0.5504(2) 0.8491(2) 0.63071(12) 0.0257(10) Uani 1 1 d D . . . .
H34_3 H 0.554794 0.808275 0.619832 0.031 Uiso 1 1 calc R U . . .
C35_3 C 0.53247(18) 0.62803(18) 0.75371(8) 0.0224(9) Uani 1 1 d D . . . .
C36_3 C 0.5659(3) 0.5720(2) 0.77232(10) 0.0308(11) Uani 1 1 d D . . . .
H36A_3 H 0.563085 0.580456 0.795728 0.046 Uiso 1 1 calc R U . . .
H36B_3 H 0.612842 0.568905 0.765875 0.046 Uiso 1 1 calc R U . . .
H36C_3 H 0.543303 0.530630 0.767277 0.046 Uiso 1 1 calc R U . . .
C37_3 C 0.4593(2) 0.6306(3) 0.76434(13) 0.0357(13) Uani 1 1 d D . . . .
H37A_3 H 0.438694 0.587557 0.761016 0.054 Uiso 1 1 calc R U . . .
H37B_3 H 0.435576 0.663499 0.751403 0.054 Uiso 1 1 calc R U . . .
H37C_3 H 0.456791 0.642364 0.787407 0.054 Uiso 1 1 calc R U . . .
C38_3 C 0.5655(3) 0.6937(2) 0.76168(11) 0.0289(11) Uani 1 1 d D . . . .
H38A_3 H 0.566779 0.699690 0.785311 0.043 Uiso 1 1 calc R U . . .
H38B_3 H 0.539880 0.729352 0.751775 0.043 Uiso 1 1 calc R U . . .
H38C_3 H 0.611037 0.694057 0.753073 0.043 Uiso 1 1 calc R U . . .
O1_4 O 0.76645(17) 0.65602(15) 0.68638(6) 0.0211(6) Uani 1 1 d D . . . .
O2_4 O 0.71831(17) 0.63852(15) 0.63758(7) 0.0222(7) Uani 1 1 d D . . . .
O3_4 O 0.72256(15) 0.81558(18) 0.59004(8) 0.0285(8) Uani 1 1 d D . . . .
O4_4 O 0.87572(18) 0.66982(17) 0.62866(8) 0.0292(8) Uani 1 1 d D . . . .
N1_4 N 0.79467(16) 0.74744(16) 0.61796(7) 0.0230(8) Uani 1 1 d D . . . .
C1_4 C 0.7486(2) 0.67329(16) 0.65853(8) 0.0197(8) Uani 1 1 d D . . . .
C2_4 C 0.75814(18) 0.74519(15) 0.64844(7) 0.0218(9) Uani 1 1 d D . . . .
H2_4 H 0.712492 0.761813 0.643241 0.026 Uiso 1 1 calc R U . . .
C3_4 C 0.77373(18) 0.7837(2) 0.59095(8) 0.0222(9) Uani 1 1 d D . . . .
C4_4 C 0.82563(18) 0.7753(2) 0.56545(8) 0.0219(9) Uani 1 1 d D . . . .
C5_4 C 0.87316(18) 0.7318(2) 0.57746(8) 0.0204(9) Uani 1 1 d D . . . .
C6_4 C 0.8521(2) 0.7113(2) 0.61098(8) 0.0233(9) Uani 1 1 d D . . . .
C7_4 C 0.92790(17) 0.7111(2) 0.55927(8) 0.0220(9) Uani 1 1 d D . . . .
C8_4 C 0.93237(17) 0.7358(2) 0.52715(8) 0.0223(9) Uani 1 1 d D . . . .
C9_4 C 0.88515(17) 0.78032(18) 0.51489(8) 0.0186(9) Uani 1 1 d D . . . .
C10_4 C 0.82903(18) 0.79968(18) 0.53396(7) 0.0201(9) Uani 1 1 d D . . . .
C11_4 C 0.7783(2) 0.84510(18) 0.51990(9) 0.0245(10) Uani 1 1 d D . . . .
C12_4 C 0.7668(3) 0.9063(2) 0.53253(11) 0.0331(11) Uani 1 1 d D . . . .
H12_4 H 0.788409 0.919377 0.552030 0.040 Uiso 1 1 calc R U . . .
C13_4 C 0.7236(3) 0.9492(2) 0.51683(12) 0.0372(12) Uani 1 1 d D . . . .
H13_4 H 0.714677 0.990866 0.526165 0.045 Uiso 1 1 calc R U . . .
C14_4 C 0.6940(3) 0.9322(2) 0.48821(12) 0.0404(13) Uani 1 1 d D . . . .
H14_4 H 0.665754 0.962537 0.477395 0.049 Uiso 1 1 calc R U . . .
C15_4 C 0.7049(3) 0.8719(2) 0.47510(12) 0.0384(13) Uani 1 1 d D . . . .
H15_4 H 0.683721 0.860176 0.455275 0.046 Uiso 1 1 calc R U . . .
C16_4 C 0.7469(3) 0.8270(2) 0.49055(10) 0.0296(11) Uani 1 1 d D . . . .
H16_4 H 0.754303 0.784879 0.481398 0.036 Uiso 1 1 calc R U . . .
C17_4 C 0.8966(2) 0.81293(19) 0.48270(9) 0.0265(10) Uani 1 1 d D . . . .
C18_4 C 0.8957(3) 0.7779(2) 0.45386(10) 0.0328(11) Uani 1 1 d D . . . .
H18_4 H 0.887000 0.732128 0.454216 0.039 Uiso 1 1 calc R U . . .
C19_4 C 0.9078(3) 0.8096(3) 0.42403(10) 0.0387(13) Uani 1 1 d D . . . .
H19_4 H 0.908035 0.785218 0.404351 0.046 Uiso 1 1 calc R U . . .
C20_4 C 0.9191(3) 0.8751(3) 0.42361(11) 0.0423(14) Uani 1 1 d D . . . .
H20_4 H 0.926381 0.896590 0.403432 0.051 Uiso 1 1 calc R U . . .
C21_4 C 0.9201(3) 0.9110(2) 0.45193(12) 0.0396(13) Uani 1 1 d D . . . .
H21_4 H 0.929963 0.956518 0.451306 0.048 Uiso 1 1 calc R U . . .
C22_4 C 0.9066(3) 0.8806(2) 0.48147(11) 0.0347(12) Uani 1 1 d D . . . .
H22_4 H 0.904283 0.905858 0.500828 0.042 Uiso 1 1 calc R U . . .
C23_4 C 0.99188(18) 0.7198(2) 0.50695(9) 0.0270(10) Uani 1 1 d D . . . .
C24_4 C 1.0484(2) 0.7593(2) 0.50705(14) 0.0382(13) Uani 1 1 d D . . . .
H24_4 H 1.050122 0.796391 0.520961 0.046 Uiso 1 1 calc R U . . .
C25_4 C 1.1021(2) 0.7453(3) 0.48722(16) 0.0520(16) Uani 1 1 d D . . . .
H25_4 H 1.141454 0.771067 0.488710 0.062 Uiso 1 1 calc R U . . .
C26_4 C 1.0992(3) 0.6950(3) 0.46561(15) 0.0563(17) Uani 1 1 d D . . . .
H26_4 H 1.135210 0.687276 0.451121 0.068 Uiso 1 1 calc R U . . .
C27_4 C 1.0437(3) 0.6553(3) 0.46484(15) 0.0559(17) Uani 1 1 d D . . . .
H27_4 H 1.042259 0.619571 0.450072 0.067 Uiso 1 1 calc R U . . .
C28_4 C 0.9894(2) 0.6669(2) 0.48549(12) 0.0367(13) Uani 1 1 d D . . . .
H28_4 H 0.951461 0.639058 0.484883 0.044 Uiso 1 1 calc R U . . .
C29_4 C 0.98204(19) 0.67003(18) 0.57357(9) 0.0217(9) Uani 1 1 d D . . . .
C30_4 C 1.0169(2) 0.6920(2) 0.60058(12) 0.0342(12) Uani 1 1 d D . . . .
H30_4 H 1.003580 0.731546 0.610882 0.041 Uiso 1 1 calc R U . . .
C31_4 C 1.0705(2) 0.6574(3) 0.61277(12) 0.0380(12) Uani 1 1 d D . . . .
H31_4 H 1.096018 0.674407 0.630286 0.046 Uiso 1 1 calc R U . . .
C32_4 C 1.0862(3) 0.5976(3) 0.59901(13) 0.0409(13) Uani 1 1 d D . . . .
H32_4 H 1.122240 0.572972 0.607617 0.049 Uiso 1 1 calc R U . . .
C33_4 C 1.0512(3) 0.5733(2) 0.57338(14) 0.0420(14) Uani 1 1 d D . . . .
H33_4 H 1.062129 0.531764 0.564418 0.050 Uiso 1 1 calc R U . . .
C34_4 C 0.9989(2) 0.6101(2) 0.56045(12) 0.0318(11) Uani 1 1 d D . . . .
H34_4 H 0.974719 0.593704 0.542357 0.038 Uiso 1 1 calc R U . . .
C35_4 C 0.7861(2) 0.79279(17) 0.67485(9) 0.0277(10) Uani 1 1 d D . . . .
C36_4 C 0.7402(3) 0.7909(2) 0.70455(10) 0.0400(14) Uani 1 1 d D . . . .
H36A_4 H 0.693763 0.787217 0.697372 0.060 Uiso 1 1 calc R U . . .
H36B_4 H 0.745777 0.831218 0.717199 0.060 Uiso 1 1 calc R U . . .
H36C_4 H 0.751584 0.753011 0.718102 0.060 Uiso 1 1 calc R U . . .
C37_4 C 0.7830(3) 0.86216(19) 0.66051(12) 0.0363(13) Uani 1 1 d D . . . .
H37A_4 H 0.806748 0.863069 0.639708 0.054 Uiso 1 1 calc R U . . .
H37B_4 H 0.803814 0.893121 0.675613 0.054 Uiso 1 1 calc R U . . .
H37C_4 H 0.736333 0.874582 0.657043 0.054 Uiso 1 1 calc R U . . .
C38_4 C 0.8582(2) 0.7778(3) 0.68427(14) 0.0418(14) Uani 1 1 d D . . . .
H38A_4 H 0.863407 0.730479 0.687531 0.063 Uiso 1 1 calc R U . . .
H38B_4 H 0.869263 0.800875 0.704448 0.063 Uiso 1 1 calc R U . . .
H38C_4 H 0.888062 0.792368 0.666880 0.063 Uiso 1 1 calc R U . . .
Cl1_6 Cl 0.63473(16) 0.48095(13) 0.39511(7) 0.0861(8) Uani 1 1 d . . . . .
Cl2_6 Cl 0.69372(14) 0.48031(12) 0.45893(6) 0.0743(6) Uani 1 1 d . . . . .
C1_6 C 0.6780(5) 0.5278(4) 0.4241(2) 0.061(2) Uani 1 1 d . . . . .
H1A_6 H 0.651223 0.566714 0.430053 0.074 Uiso 1 1 calc R U . . .
H1B_6 H 0.720670 0.543183 0.414716 0.074 Uiso 1 1 calc R U . . .
Cl3_8 Cl 0.69013(10) 0.42529(8) 0.58759(4) 0.0495(4) Uani 1 1 d D . . . .
N2_8 N 0.6405(2) 0.53921(19) 0.60093(9) 0.0281(8) Uani 1 1 d D . . . .
C39_8 C 0.6496(3) 0.4972(2) 0.57709(11) 0.0361(10) Uani 1 1 d D . . . .
C40_8 C 0.6300(3) 0.5039(3) 0.54551(12) 0.0464(13) Uani 1 1 d D . . . .
H40_8 H 0.638048 0.470815 0.529766 0.056 Uiso 1 1 calc R U . . .
C41_8 C 0.5979(4) 0.5617(3) 0.53775(13) 0.0508(14) Uani 1 1 d D . . . .
H41_8 H 0.584541 0.569384 0.515925 0.061 Uiso 1 1 calc R U . . .
C42_8 C 0.5848(3) 0.6080(3) 0.56090(12) 0.0377(11) Uani 1 1 d D . . . .
H42_8 H 0.562236 0.647497 0.555685 0.045 Uiso 1 1 calc R U . . .
C43_8 C 0.6063(3) 0.5946(2) 0.59283(12) 0.0314(9) Uani 1 1 d D . . . .
H43_8 H 0.596594 0.625547 0.609420 0.038 Uiso 1 1 calc R U . . .
Cl3_9 Cl 0.76390(11) 0.64755(8) 0.46543(4) 0.0527(4) Uani 1 1 d D . . . .
N2_9 N 0.7487(3) 0.6451(2) 0.52787(10) 0.0474(11) Uani 1 1 d D . . . .
C39_9 C 0.7805(3) 0.6163(3) 0.50381(12) 0.0416(11) Uani 1 1 d D . . . .
C40_9 C 0.8246(3) 0.5656(3) 0.50577(13) 0.0471(12) Uani 1 1 d D . . . .
H40_9 H 0.846095 0.548137 0.487097 0.057 Uiso 1 1 calc R U . . .
C41_9 C 0.8360(4) 0.5411(3) 0.53656(14) 0.0549(15) Uani 1 1 d D . . . .
H41_9 H 0.865885 0.505406 0.539300 0.066 Uiso 1 1 calc R U . . .
C42_9 C 0.8051(4) 0.5672(3) 0.56315(14) 0.0583(15) Uani 1 1 d D . . . .
H42_9 H 0.813421 0.550806 0.584376 0.070 Uiso 1 1 calc R U . . .
C43_9 C 0.7605(3) 0.6195(3) 0.55795(12) 0.0491(12) Uani 1 1 d D . . . .
H43_9 H 0.737669 0.637587 0.576095 0.059 Uiso 1 1 calc R U . . .
Cl3_10 Cl 0.7299(3) 0.5526(5) 0.79346(13) 0.111(3) Uani 0.405(5) 1 d D . P A -1
N2_10 N 0.8074(6) 0.5947(9) 0.74802(18) 0.0607(15) Uani 0.405(5) 1 d D U P A -1
C39_10 C 0.8026(6) 0.5891(11) 0.77978(18) 0.0638(15) Uani 0.405(5) 1 d D . P A -1
C40_10 C 0.8479(6) 0.6087(10) 0.8025(2) 0.061(2) Uani 0.405(5) 1 d D U P A -1
H40_10 H 0.842339 0.599455 0.825020 0.074 Uiso 0.405(5) 1 calc R U P A -1
C41_10 C 0.9022(7) 0.6429(10) 0.7908(3) 0.065(3) Uani 0.405(5) 1 d D U P A -1
H41_10 H 0.932336 0.662615 0.805710 0.078 Uiso 0.405(5) 1 calc R U P A -1
C42_10 C 0.9135(8) 0.6487(14) 0.7582(3) 0.081(7) Uani 0.405(5) 1 d D . P A -1
H42_10 H 0.953319 0.667753 0.750047 0.097 Uiso 0.405(5) 1 calc R U P A -1
C43_10 C 0.8635(7) 0.6254(11) 0.7371(2) 0.065(4) Uani 0.405(5) 1 d D . P A -1
H43_10 H 0.869049 0.631207 0.714357 0.078 Uiso 0.405(5) 1 calc R U P A -1
Cl3_13 Cl 0.7504(2) 0.66752(17) 0.77224(9) 0.0704(11) Uani 0.595(5) 1 d D . P A -2
N2_13 N 0.7930(6) 0.5559(4) 0.75147(16) 0.0607(15) Uani 0.595(5) 1 d D . P A -2
C39_13 C 0.7892(7) 0.5924(5) 0.77773(18) 0.0638(15) Uani 0.595(5) 1 d D . P A -2
C40_13 C 0.8157(11) 0.5794(6) 0.8076(2) 0.099(6) Uani 0.595(5) 1 d D . P A -2
H40_13 H 0.815378 0.610677 0.824681 0.119 Uiso 0.595(5) 1 calc R U P A -2
C41_13 C 0.8429(10) 0.5177(6) 0.8113(2) 0.089(5) Uani 0.595(5) 1 d D . P A -2
H41_13 H 0.855286 0.503021 0.832389 0.106 Uiso 0.595(5) 1 calc R U P A -2
C42_13 C 0.8524(9) 0.4773(5) 0.7852(2) 0.079(4) Uani 0.595(5) 1 d D . P A -2
H42_13 H 0.876919 0.437627 0.787086 0.095 Uiso 0.595(5) 1 calc R U P A -2
C43_13 C 0.8243(6) 0.4971(4) 0.7554(2) 0.059(3) Uani 0.595(5) 1 d D . P A -2
H43_13 H 0.827269 0.468322 0.737292 0.071 Uiso 0.595(5) 1 calc R U P A -2

loop_
_atom_site_aniso_label
_atom_site_aniso_U_11
_atom_site_aniso_U_22
_atom_site_aniso_U_33
_atom_site_aniso_U_23
_atom_site_aniso_U_13
_atom_site_aniso_U_12
Rh1 0.02198(16) 0.01939(16) 0.01464(14) 0.00171(12) 0.00131(12) -0.00171(13)
Rh2 0.02274(16) 0.01651(15) 0.01467(14) 0.00078(12) 0.00007(13) -0.00157(13)
O1_1 0.0168(16) 0.0246(17) 0.0209(15) -0.0011(12) -0.0044(12) 0.0045(13)
O2_1 0.0354(19) 0.0170(16) 0.0180(15) -0.0060(12) 0.0007(13) 0.0023(14)
O3_1 0.046(2) 0.0289(19) 0.0241(17) 0.0101(15) 0.0124(16) 0.0007(17)
O4_1 0.064(3) 0.0217(18) 0.0330(19) 0.0062(15) 0.023(2) -0.0019(19)
N1_1 0.030(2) 0.0178(18) 0.030(2) 0.0077(15) 0.0137(18) 0.0026(16)
C1_1 0.031(2) 0.018(2) 0.023(2) 0.0006(17) 0.0004(17) -0.0094(18)
C2_1 0.035(3) 0.016(2) 0.034(3) 0.0094(18) -0.003(2) 0.0029(19)
C3_1 0.028(3) 0.024(2) 0.029(2) 0.0085(18) 0.008(2) 0.0060(19)
C4_1 0.037(3) 0.024(2) 0.033(2) 0.0068(19) 0.011(2) 0.004(2)
C5_1 0.036(3) 0.025(2) 0.034(3) 0.0047(19) 0.011(2) 0.002(2)
C6_1 0.043(3) 0.024(2) 0.030(2) 0.0061(19) 0.009(2) 0.003(2)
C7_1 0.056(4) 0.021(2) 0.042(3) 0.008(2) 0.017(3) 0.006(2)
C8_1 0.042(3) 0.020(2) 0.047(3) 0.006(2) 0.007(3) 0.000(2)
C9_1 0.043(4) 0.041(3) 0.050(3) 0.006(2) 0.014(3) -0.013(3)
C10_1 0.043(3) 0.031(3) 0.033(3) 0.002(2) 0.007(2) -0.004(2)
C11_1 0.042(3) 0.029(3) 0.030(3) -0.001(2) 0.009(2) -0.009(2)
C12_1 0.050(3) 0.029(3) 0.032(3) -0.002(2) 0.007(2) -0.003(2)
C13_1 0.059(4) 0.044(4) 0.042(3) 0.003(3) 0.020(3) 0.003(3)
C14_1 0.069(5) 0.059(4) 0.029(3) 0.006(3) 0.006(3) 0.003(3)
C15_1 0.060(4) 0.054(4) 0.028(3) 0.005(3) 0.004(3) 0.002(3)
C16_1 0.052(4) 0.035(3) 0.027(3) -0.006(2) 0.008(2) 0.001(2)
C17_1 0.067(3) 0.061(3) 0.062(3) -0.003(2) 0.004(2) -0.009(2)
C18_1 0.083(3) 0.084(3) 0.082(3) 0.004(2) -0.002(2) -0.007(3)
C19_1 0.107(4) 0.106(4) 0.103(4) -0.003(3) -0.001(3) -0.004(3)
C20_1 0.113(4) 0.112(4) 0.111(4) 0.001(3) -0.001(3) -0.001(3)
C21_1 0.095(4) 0.088(4) 0.091(3) -0.004(2) 0.006(2) -0.005(3)
C22_1 0.079(3) 0.074(3) 0.077(3) -0.001(2) 0.006(2) -0.002(2)
C23_1 0.040(3) 0.021(2) 0.040(3) 0.002(2) 0.014(2) -0.003(2)
C24_1 0.042(3) 0.024(2) 0.046(3) -0.004(2) 0.011(3) -0.002(2)
C25_1 0.060(4) 0.028(3) 0.047(3) -0.001(2) 0.004(3) -0.012(3)
C26_1 0.048(3) 0.021(2) 0.053(3) 0.004(2) 0.007(3) -0.005(2)
C27_1 0.045(3) 0.037(3) 0.039(3) 0.002(2) 0.008(3) -0.002(2)
C28_1 0.043(3) 0.030(3) 0.050(4) 0.002(2) 0.008(3) -0.003(2)
C29_1 0.062(3) 0.010(2) 0.042(3) 0.002(2) 0.021(2) 0.001(2)
C30_1 0.075(4) 0.022(3) 0.043(3) -0.001(2) 0.013(3) -0.003(3)
C31_1 0.121(6) 0.038(4) 0.052(4) 0.012(3) 0.023(4) 0.012(4)
C32_1 0.126(6) 0.031(3) 0.052(4) 0.009(3) 0.051(4) 0.010(4)
C33_1 0.098(5) 0.023(3) 0.064(4) 0.012(3) 0.059(3) 0.005(3)
C34_1 0.059(4) 0.017(2) 0.054(3) 0.010(2) 0.031(3) 0.007(2)
C35_1 0.025(2) 0.035(3) 0.044(3) 0.007(2) 0.002(2) 0.006(2)
C36_1 0.023(3) 0.049(3) 0.051(4) -0.012(3) -0.005(2) -0.005(2)
C37_1 0.033(3) 0.051(4) 0.061(4) -0.006(3) -0.001(3) 0.020(3)
C38_1 0.041(3) 0.048(4) 0.044(3) 0.013(3) -0.004(3) 0.009(3)
O1_2 0.0318(18) 0.0185(16) 0.0244(16) 0.0104(13) -0.0011(14) -0.0010(13)
O2_2 0.0275(17) 0.0154(15) 0.0184(14) 0.0018(12) 0.0001(12) -0.0031(13)
O3_2 0.034(2) 0.034(2) 0.035(2) -0.0087(16) -0.0020(16) 0.0096(16)
O4_2 0.0250(17) 0.0219(17) 0.0319(18) -0.0041(14) 0.0014(14) -0.0027(14)
N1_2 0.0244(19) 0.0168(18) 0.0218(19) 0.0042(14) 0.0062(15) 0.0017(15)
C1_2 0.026(2) 0.021(2) 0.0156(18) 0.0048(15) 0.0024(15) 0.0003(17)
C2_2 0.028(2) 0.019(2) 0.021(2) 0.0006(17) 0.0031(18) 0.0018(17)
C3_2 0.032(2) 0.013(2) 0.028(2) 0.0049(17) 0.0030(19) 0.0053(17)
C4_2 0.029(2) 0.015(2) 0.021(2) 0.0031(16) 0.0046(17) 0.0015(17)
C5_2 0.024(2) 0.022(2) 0.024(2) -0.0051(18) -0.0009(17) 0.0022(18)
C6_2 0.022(2) 0.0187(19) 0.021(2) 0.0037(16) 0.0016(17) 0.0010(16)
C7_2 0.022(2) 0.018(2) 0.030(2) -0.0045(18) -0.0029(18) 0.0008(17)
C8_2 0.024(2) 0.021(2) 0.025(2) -0.0035(18) -0.0009(18) -0.0058(18)
C9_2 0.041(3) 0.023(2) 0.024(2) 0.0037(19) 0.007(2) -0.0022(19)
C10_2 0.035(2) 0.019(2) 0.017(2) 0.0027(17) 0.0014(18) -0.0028(18)
C11_2 0.036(3) 0.020(2) 0.025(2) -0.0062(18) -0.0049(19) 0.0007(19)
C12_2 0.047(3) 0.024(2) 0.035(3) -0.005(2) -0.017(2) 0.004(2)
C13_2 0.048(3) 0.030(3) 0.055(3) -0.017(2) -0.028(2) 0.011(2)
C14_2 0.056(4) 0.051(3) 0.049(4) -0.023(3) -0.016(3) 0.022(3)
C15_2 0.036(3) 0.056(3) 0.042(3) -0.023(3) -0.005(3) 0.017(3)
C16_2 0.034(3) 0.031(3) 0.030(3) -0.008(2) 0.005(2) 0.005(2)
C17_2 0.037(3) 0.027(3) 0.034(3) -0.002(2) 0.001(2) 0.003(2)
C18_2 0.043(3) 0.031(3) 0.033(3) -0.003(2) -0.001(2) 0.002(2)
C19_2 0.058(4) 0.051(4) 0.034(3) -0.020(3) -0.010(3) 0.008(3)
C20_2 0.044(4) 0.054(4) 0.063(4) -0.019(3) -0.018(3) 0.002(3)
C21_2 0.045(4) 0.038(3) 0.069(4) -0.015(3) -0.007(3) -0.002(3)
C22_2 0.050(4) 0.032(3) 0.042(3) 0.002(2) -0.001(3) -0.004(2)
C23_2 0.024(2) 0.038(3) 0.037(3) -0.004(2) -0.002(2) -0.002(2)
C24_2 0.028(3) 0.068(4) 0.038(3) -0.012(3) 0.003(2) -0.015(3)
C25_2 0.025(3) 0.098(6) 0.053(4) -0.019(4) 0.008(3) -0.012(3)
C26_2 0.034(3) 0.067(5) 0.074(4) -0.006(4) 0.009(3) 0.009(3)
C27_2 0.032(3) 0.060(4) 0.062(4) -0.008(3) -0.001(3) 0.016(3)
C28_2 0.031(3) 0.036(3) 0.046(3) 0.000(3) -0.005(2) 0.003(2)
C29_2 0.021(2) 0.021(2) 0.025(2) -0.0025(17) 0.0039(18) -0.0035(17)
C30_2 0.036(3) 0.042(3) 0.024(2) -0.006(2) 0.000(2) -0.007(2)
C31_2 0.037(3) 0.040(3) 0.029(3) -0.010(2) 0.007(2) -0.012(2)
C32_2 0.050(3) 0.029(3) 0.039(3) -0.016(2) 0.013(3) -0.010(2)
C33_2 0.042(3) 0.033(3) 0.045(3) -0.012(2) 0.006(3) 0.003(3)
C34_2 0.037(3) 0.031(3) 0.034(3) -0.001(2) 0.004(2) 0.004(2)
C35_2 0.031(2) 0.027(2) 0.020(2) 0.0082(18) 0.0010(19) 0.0057(19)
C36_2 0.024(2) 0.046(3) 0.033(3) 0.018(2) 0.002(2) 0.006(2)
C37_2 0.048(3) 0.029(3) 0.026(3) 0.006(2) 0.007(2) -0.001(2)
C38_2 0.048(3) 0.024(3) 0.020(2) 0.0006(19) 0.003(2) -0.003(2)
O1_3 0.0217(16) 0.0224(17) 0.0193(15) 0.0012(13) 0.0010(12) -0.0001(13)
O2_3 0.0198(16) 0.0246(17) 0.0208(15) 0.0042(13) -0.0020(13) 0.0044(13)
O3_3 0.0277(18) 0.0249(17) 0.041(2) 0.0109(15) -0.0037(16) -0.0004(14)
O4_3 0.0240(17) 0.032(2) 0.036(2) 0.0123(16) -0.0037(15) -0.0054(15)
N1_3 0.0206(18) 0.0195(18) 0.0202(19) 0.0061(15) -0.0030(15) 0.0006(14)
C1_3 0.028(2) 0.018(2) 0.0219(19) 0.0072(17) -0.0018(17) -0.0034(17)
C2_3 0.029(2) 0.018(2) 0.0146(19) 0.0070(16) -0.0047(17) -0.0012(18)
C3_3 0.022(2) 0.022(2) 0.032(3) -0.0011(19) -0.0024(19) 0.0021(17)
C4_3 0.029(2) 0.030(2) 0.020(2) -0.0012(18) -0.0075(19) 0.0032(19)
C5_3 0.028(2) 0.026(2) 0.022(2) 0.0041(18) -0.0004(19) 0.0066(18)
C6_3 0.022(2) 0.022(2) 0.038(3) 0.005(2) -0.002(2) -0.0037(17)
C7_3 0.023(2) 0.026(2) 0.023(2) 0.0061(18) -0.0059(18) -0.0072(17)
C8_3 0.027(2) 0.025(2) 0.025(2) 0.0123(19) -0.0016(19) 0.0010(18)
C9_3 0.022(2) 0.028(2) 0.024(2) 0.0042(19) 0.0030(18) 0.0022(17)
C10_3 0.026(2) 0.023(2) 0.023(2) 0.0009(17) -0.0042(18) 0.0002(17)
C11_3 0.027(2) 0.025(2) 0.028(2) 0.0057(19) -0.0013(19) 0.0048(18)
C12_3 0.038(3) 0.035(3) 0.044(3) 0.002(2) 0.014(3) 0.002(2)
C13_3 0.041(3) 0.053(3) 0.040(3) -0.005(3) 0.005(3) -0.011(3)
C14_3 0.040(3) 0.041(3) 0.042(3) 0.007(2) -0.010(2) -0.008(3)
C15_3 0.033(3) 0.036(3) 0.060(4) 0.001(3) -0.009(2) -0.004(2)
C16_3 0.039(3) 0.034(3) 0.042(3) -0.007(2) 0.000(3) -0.005(2)
C17_3 0.030(3) 0.036(3) 0.037(3) 0.011(2) -0.008(2) -0.001(2)
C18_3 0.029(3) 0.053(4) 0.036(3) 0.010(2) -0.014(2) -0.002(3)
C19_3 0.030(3) 0.063(4) 0.060(4) 0.033(3) -0.016(3) -0.012(3)
C20_3 0.028(3) 0.054(4) 0.090(5) 0.035(3) -0.015(3) -0.002(3)
C21_3 0.030(3) 0.060(4) 0.079(4) 0.035(3) 0.000(3) 0.012(3)
C22_3 0.035(3) 0.059(4) 0.050(4) 0.014(3) 0.000(3) 0.014(3)
C23_3 0.028(3) 0.026(2) 0.033(3) 0.009(2) -0.004(2) 0.009(2)
C24_3 0.054(4) 0.028(3) 0.044(3) 0.005(2) 0.012(3) 0.015(3)
C25_3 0.035(3) 0.033(3) 0.067(4) 0.015(3) 0.000(3) 0.009(2)
C26_3 0.055(4) 0.036(3) 0.052(3) 0.017(3) -0.014(3) -0.008(3)
C27_3 0.064(4) 0.042(3) 0.047(4) 0.020(3) -0.008(3) -0.009(3)
C28_3 0.050(4) 0.038(3) 0.029(3) 0.007(2) 0.001(2) -0.006(3)
C29_3 0.028(2) 0.024(2) 0.026(2) 0.0046(19) 0.007(2) -0.0058(18)
C30_3 0.041(3) 0.021(2) 0.020(2) 0.0072(17) 0.013(2) 0.0016(19)
C31_3 0.041(3) 0.020(2) 0.027(2) 0.0047(18) 0.003(2) 0.001(2)
C32_3 0.041(3) 0.023(2) 0.049(3) 0.005(2) 0.010(2) -0.004(2)
C33_3 0.023(2) 0.025(2) 0.038(3) 0.007(2) 0.008(2) -0.0019(19)
C34_3 0.027(2) 0.020(2) 0.030(3) -0.0004(19) 0.0038(19) -0.0021(18)
C35_3 0.027(2) 0.021(2) 0.019(2) -0.0008(17) 0.0017(18) 0.0004(18)
C36_3 0.039(3) 0.031(3) 0.023(2) 0.004(2) -0.002(2) 0.013(2)
C37_3 0.028(3) 0.035(3) 0.045(3) -0.001(3) 0.007(2) 0.000(2)
C38_3 0.035(3) 0.026(3) 0.025(2) -0.006(2) 0.000(2) -0.002(2)
O1_4 0.0221(16) 0.0214(16) 0.0198(14) 0.0040(12) 0.0030(13) -0.0018(13)
O2_4 0.0279(18) 0.0234(17) 0.0154(14) -0.0018(12) 0.0019(13) 0.0031(13)
O3_4 0.0305(19) 0.0291(19) 0.0258(18) 0.0030(14) 0.0009(14) 0.0068(15)
O4_4 0.032(2) 0.0278(19) 0.0274(18) 0.0077(14) -0.0002(15) 0.0039(15)
N1_4 0.027(2) 0.0197(19) 0.0226(19) 0.0022(15) 0.0046(16) 0.0031(15)
C1_4 0.016(2) 0.023(2) 0.0206(19) 0.0025(15) 0.0041(15) 0.0024(16)
C2_4 0.029(2) 0.019(2) 0.0173(19) -0.0006(16) -0.0017(18) -0.0020(18)
C3_4 0.023(2) 0.021(2) 0.022(2) -0.0011(17) -0.0014(16) -0.0010(17)
C4_4 0.019(2) 0.024(2) 0.022(2) 0.0028(17) 0.0002(17) 0.0033(17)
C5_4 0.018(2) 0.019(2) 0.024(2) 0.0024(17) -0.0024(17) -0.0006(17)
C6_4 0.025(2) 0.021(2) 0.024(2) 0.0015(17) -0.0006(18) 0.0026(18)
C7_4 0.020(2) 0.023(2) 0.023(2) 0.0057(18) 0.0050(17) -0.0020(17)
C8_4 0.017(2) 0.027(2) 0.023(2) 0.0075(18) 0.0012(17) -0.0010(18)
C9_4 0.017(2) 0.018(2) 0.021(2) 0.0060(16) -0.0036(16) -0.0033(16)
C10_4 0.023(2) 0.014(2) 0.023(2) 0.0019(16) -0.0047(16) -0.0038(16)
C11_4 0.026(2) 0.022(2) 0.025(2) 0.0051(18) -0.0020(18) 0.0005(18)
C12_4 0.041(3) 0.026(2) 0.032(3) 0.004(2) 0.006(2) 0.007(2)
C13_4 0.048(3) 0.020(3) 0.043(3) 0.000(2) 0.002(2) 0.006(2)
C14_4 0.043(3) 0.043(3) 0.036(3) 0.010(2) -0.001(2) 0.018(3)
C15_4 0.039(3) 0.045(3) 0.031(3) 0.004(2) -0.006(2) 0.006(2)
C16_4 0.033(3) 0.033(3) 0.023(2) 0.0045(19) -0.008(2) 0.001(2)
C17_4 0.027(3) 0.025(2) 0.027(2) 0.0085(18) 0.003(2) -0.003(2)
C18_4 0.033(3) 0.033(3) 0.032(2) 0.006(2) -0.002(2) -0.001(2)
C19_4 0.038(3) 0.050(3) 0.027(3) 0.006(2) -0.007(2) 0.000(3)
C20_4 0.044(3) 0.050(3) 0.033(3) 0.022(2) 0.007(3) -0.005(3)
C21_4 0.039(3) 0.038(3) 0.041(3) 0.020(2) -0.006(2) -0.004(3)
C22_4 0.035(3) 0.030(3) 0.039(3) 0.015(2) 0.001(2) -0.006(2)
C23_4 0.027(2) 0.034(3) 0.021(2) 0.0120(19) 0.0032(19) 0.0028(19)
C24_4 0.030(3) 0.036(3) 0.049(3) 0.015(3) 0.007(2) -0.002(2)
C25_4 0.023(3) 0.070(4) 0.063(4) 0.024(3) 0.007(3) 0.008(3)
C26_4 0.045(3) 0.078(5) 0.047(4) 0.024(3) 0.022(3) 0.030(3)
C27_4 0.053(4) 0.066(5) 0.048(4) 0.000(3) 0.009(3) 0.032(3)
C28_4 0.035(3) 0.049(3) 0.026(3) 0.000(2) 0.001(2) 0.012(3)
C29_4 0.024(2) 0.021(2) 0.020(2) 0.0108(17) 0.0009(17) -0.0040(17)
C30_4 0.036(3) 0.028(3) 0.039(3) 0.001(2) -0.003(2) -0.005(2)
C31_4 0.032(3) 0.049(3) 0.033(3) 0.013(2) -0.007(2) -0.010(2)
C32_4 0.033(3) 0.046(3) 0.044(3) 0.020(2) -0.001(2) 0.010(2)
C33_4 0.046(3) 0.034(3) 0.046(3) 0.007(2) 0.000(2) 0.016(3)
C34_4 0.031(3) 0.031(3) 0.033(3) 0.003(2) 0.001(2) 0.006(2)
C35_4 0.037(3) 0.024(2) 0.022(2) -0.0056(18) -0.004(2) -0.004(2)
C36_4 0.069(4) 0.022(2) 0.029(3) -0.009(2) 0.010(3) 0.000(3)
C37_4 0.048(3) 0.033(3) 0.028(3) -0.001(2) -0.008(2) -0.003(2)
C38_4 0.044(3) 0.040(3) 0.042(3) 0.000(3) -0.022(3) -0.006(3)
Cl1_6 0.0988(19) 0.0692(14) 0.0905(17) -0.0341(13) -0.0192(15) 0.0158(13)
Cl2_6 0.0855(16) 0.0605(12) 0.0768(14) 0.0129(10) 0.0013(12) -0.0005(12)
C1_6 0.060(5) 0.066(5) 0.058(4) -0.014(4) 0.000(4) -0.017(4)
Cl3_8 0.0584(9) 0.0401(8) 0.0500(8) -0.0189(6) -0.0084(8) 0.0022(8)
N2_8 0.0258(18) 0.0363(16) 0.0222(14) -0.0036(11) -0.0032(13) -0.0124(13)
C39_8 0.033(2) 0.0466(18) 0.0290(14) -0.0118(12) -0.0034(14) -0.0099(16)
C40_8 0.050(3) 0.058(2) 0.0303(15) -0.0106(15) -0.0087(17) -0.009(2)
C41_8 0.056(3) 0.064(2) 0.0325(18) -0.0051(16) -0.006(2) -0.003(2)
C42_8 0.031(3) 0.055(2) 0.0273(16) 0.0021(14) -0.0043(15) -0.0100(19)
C43_8 0.027(2) 0.0400(18) 0.0269(16) 0.0005(13) -0.0025(15) -0.0103(15)
Cl3_9 0.0844(13) 0.0375(8) 0.0363(7) 0.0079(6) -0.0028(8) 0.0009(8)
N2_9 0.053(3) 0.045(2) 0.0442(16) -0.0071(14) 0.0000(16) -0.0141(19)
C39_9 0.054(3) 0.030(2) 0.0405(18) 0.0013(15) 0.0004(14) -0.0133(17)
C40_9 0.061(3) 0.035(2) 0.045(2) 0.0014(18) -0.0016(19) -0.007(2)
C41_9 0.067(4) 0.051(3) 0.047(2) 0.0069(17) -0.0022(18) -0.005(2)
C42_9 0.066(3) 0.060(3) 0.049(2) 0.000(2) -0.002(2) -0.010(3)
C43_9 0.054(3) 0.049(3) 0.0439(17) -0.0058(18) -0.0026(18) -0.021(2)
Cl3_10 0.096(4) 0.195(8) 0.043(3) 0.001(4) -0.003(3) -0.071(5)
N2_10 0.061(2) 0.067(2) 0.0545(18) -0.0029(15) -0.0011(17) -0.0069(18)
C39_10 0.069(3) 0.068(2) 0.0545(18) -0.0033(15) -0.0009(16) -0.0066(19)
C40_10 0.065(3) 0.063(4) 0.056(2) -0.0045(19) -0.0008(17) -0.002(2)
C41_10 0.065(3) 0.067(4) 0.063(3) 0.000(2) -0.001(2) -0.002(2)
C42_10 0.067(6) 0.112(17) 0.063(3) 0.001(3) -0.002(2) -0.024(9)
C43_10 0.060(4) 0.072(10) 0.063(3) 0.004(4) -0.003(3) -0.007(6)
Cl3_13 0.091(3) 0.063(2) 0.0570(19) -0.0109(14) -0.0072(18) 0.0017(18)
N2_13 0.061(2) 0.067(2) 0.0545(18) -0.0029(15) -0.0011(17) -0.0069(18)
C39_13 0.069(3) 0.068(2) 0.0545(18) -0.0033(15) -0.0009(16) -0.0066(19)
C40_13 0.144(15) 0.090(6) 0.063(3) -0.013(3) -0.025(5) 0.027(7)
C41_13 0.120(13) 0.087(6) 0.059(4) -0.011(3) -0.021(5) 0.018(7)
C42_13 0.103(10) 0.077(6) 0.056(4) -0.005(3) -0.014(5) 0.007(6)
C43_13 0.058(6) 0.067(3) 0.051(3) -0.001(2) 0.002(4) -0.007(3)

loop_
_atom_type_symbol
_atom_type_description
_atom_type_scat_dispersion_real
_atom_type_scat_dispersion_imag
_atom_type_scat_source
C C 0.0181 0.0091 'International Tables Vol C Tables 4.2.6.8 and 6.1.1.4'
H H 0.0000 0.0000 'International Tables Vol C Tables 4.2.6.8 and 6.1.1.4'
Cl Cl 0.3639 0.7018 'International Tables Vol C Tables 4.2.6.8 and 6.1.1.4'
N N 0.0311 0.0180 'International Tables Vol C Tables 4.2.6.8 and 6.1.1.4'
O O 0.0492 0.0322 'International Tables Vol C Tables 4.2.6.8 and 6.1.1.4'
Rh Rh 0.0927 3.6045 'International Tables Vol C Tables 4.2.6.8 and 6.1.1.4'

loop_
_exptl_crystal_face_index_h
_exptl_crystal_face_index_k
_exptl_crystal_face_index_l
_exptl_crystal_face_perp_dist
-1 0 1 0.0700
1 0 -1 0.0804
-1 1 -2 0.2400
1 0 -2 0.1338
-1 0 0 0.1058
-1 0 -1 0.1565
-1 -2 1 0.2196
1 2 -2 0.2003
0 0 1 0.1930
0 0 -1 0.2247
2 -12 12 0.2604
-4 12 -4 0.2471
-9 0 19 0.1246
13 0 6 0.1048
3 6 -23 0.2209
-7 -8 -16 0.2600
-3 -2 -26 0.2208
6 9 -14 0.1780
-7 -10 10 0.2026
2 12 -9 0.2082
-12 1 8 0.0724
9 -6 15 0.2134
12 0 12 0.1083
-12 -1 -9 0.1372
-11 -5 11 0.1360
-13 -2 -3 0.1303
-7 -11 0 0.2244
7 11 -1 0.2293
-1 -13 -7 0.2559
-2 -12 9 0.2375
3 11 -12 0.1922
-8 -1 -20 0.1908

loop_
_geom_angle_atom_site_label_1
_geom_angle_atom_site_label_2
_geom_angle_atom_site_label_3
_geom_angle
_geom_angle_site_symmetry_1
_geom_angle_site_symmetry_3
_geom_angle_publ_flag
O1_1 Rh1 Rh2 89.47(7) . . ?
O1_1 Rh1 N2_10 85.2(4) . . ?
O1_1 Rh1 N2_13 84.5(2) . . ?
O1_2 Rh1 Rh2 87.95(8) . . ?
O1_2 Rh1 O1_1 89.20(15) . . ?
O1_2 Rh1 O1_4 175.56(12) . . ?
O1_2 Rh1 N2_10 101.6(4) . . ?
O1_2 Rh1 N2_13 80.6(3) . . ?
O1_3 Rh1 Rh2 87.34(8) . . ?
O1_3 Rh1 O1_1 176.69(12) . . ?
O1_3 Rh1 O1_2 89.78(15) . . ?
O1_3 Rh1 O1_4 89.54(14) . . ?
O1_3 Rh1 N2_10 98.1(4) . . ?
O1_3 Rh1 N2_13 98.5(2) . . ?
O1_4 Rh1 Rh2 87.64(8) . . ?
O1_4 Rh1 O1_1 91.24(14) . . ?
O1_4 Rh1 N2_10 82.8(4) . . ?
O1_4 Rh1 N2_13 103.8(3) . . ?
N2_10 Rh1 Rh2 168.9(2) . . ?
N2_13 Rh1 Rh2 167.11(18) . . ?
O2_1 Rh2 Rh1 86.60(8) . . ?
O2_1 Rh2 O2_2 90.71(14) . . ?
O2_1 Rh2 O2_3 174.62(12) . . ?
O2_1 Rh2 N2_8 92.69(13) . . ?
O2_2 Rh2 Rh1 88.11(8) . . ?
O2_2 Rh2 O2_3 86.80(14) . . ?
O2_2 Rh2 N2_8 96.73(13) . . ?
O2_3 Rh2 Rh1 88.55(8) . . ?
O2_3 Rh2 N2_8 92.33(13) . . ?
O2_4 Rh2 Rh1 88.33(8) . . ?
O2_4 Rh2 O2_1 90.86(14) . . ?
O2_4 Rh2 O2_2 176.02(12) . . ?
O2_4 Rh2 O2_3 91.33(14) . . ?
O2_4 Rh2 N2_8 86.85(13) . . ?
N2_8 Rh2 Rh1 175.12(11) . . ?
C1_1 O1_1 Rh1 116.7(2) . . ?
C1_1 O2_1 Rh2 119.8(2) . . ?
C3_1 N1_1 C2_1 122.5(3) . . ?
C6_1 N1_1 C2_1 125.7(3) . . ?
C6_1 N1_1 C3_1 111.3(2) . . ?
O1_1 C1_1 O2_1 127.4(3) . . ?
O1_1 C1_1 C2_1 119.1(3) . . ?
O2_1 C1_1 C2_1 113.5(3) . . ?
N1_1 C2_1 C1_1 109.1(3) . . ?
N1_1 C2_1 H2_1 105.0 . . ?
N1_1 C2_1 C35_1 114.0(3) . . ?
C1_1 C2_1 H2_1 105.0 . . ?
C1_1 C2_1 C35_1 117.5(3) . . ?
C35_1 C2_1 H2_1 105.0 . . ?
O3_1 C3_1 N1_1 124.0(3) . . ?
O3_1 C3_1 C4_1 129.2(3) . . ?
N1_1 C3_1 C4_1 106.7(2) . . ?
C5_1 C4_1 C3_1 107.6(3) . . ?
C10_1 C4_1 C3_1 130.0(3) . . ?
C10_1 C4_1 C5_1 122.3(3) . . ?
C4_1 C5_1 C6_1 107.7(3) . . ?
C7_1 C5_1 C4_1 122.2(3) . . ?
C7_1 C5_1 C6_1 130.1(3) . . ?
O4_1 C6_1 N1_1 125.1(3) . . ?
O4_1 C6_1 C5_1 129.1(3) . . ?
N1_1 C6_1 C5_1 105.8(2) . . ?
C5_1 C7_1 C8_1 116.2(3) . . ?
C5_1 C7_1 C29_1 123.1(3) . . ?
C8_1 C7_1 C29_1 120.7(3) . . ?
C7_1 C8_1 C23_1 119.1(3) . . ?
C9_1 C8_1 C7_1 121.9(3) . . ?
C9_1 C8_1 C23_1 118.9(3) . . ?
C8_1 C9_1 C10_1 120.5(3) . . ?
C8_1 C9_1 C17_1 120.0(3) . . ?
C10_1 C9_1 C17_1 119.3(3) . . ?
C4_1 C10_1 C9_1 116.7(3) . . ?
C4_1 C10_1 C11_1 122.3(3) . . ?
C9_1 C10_1 C11_1 120.9(3) . . ?
C12_1 C11_1 C10_1 121.8(3) . . ?
C12_1 C11_1 C16_1 119.1(3) . . ?
C16_1 C11_1 C10_1 119.0(3) . . ?
C11_1 C12_1 H12_1 119.8 . . ?
C11_1 C12_1 C13_1 120.3(4) . . ?
C13_1 C12_1 H12_1 119.8 . . ?
C12_1 C13_1 H13_1 119.6 . . ?
C14_1 C13_1 C12_1 120.8(4) . . ?
C14_1 C13_1 H13_1 119.6 . . ?
C13_1 C14_1 H14_1 120.0 . . ?
C15_1 C14_1 C13_1 119.9(4) . . ?
C15_1 C14_1 H14_1 120.0 . . ?
C14_1 C15_1 H15_1 119.6 . . ?
C14_1 C15_1 C16_1 120.8(4) . . ?
C16_1 C15_1 H15_1 119.6 . . ?
C11_1 C16_1 H16_1 120.5 . . ?
C15_1 C16_1 C11_1 119.0(3) . . ?
C15_1 C16_1 H16_1 120.5 . . ?
C18_1 C17_1 C9_1 121.1(4) . . ?
C18_1 C17_1 C22_1 118.8(4) . . ?
C22_1 C17_1 C9_1 120.1(4) . . ?
C17_1 C18_1 H18_1 119.7 . . ?
C17_1 C18_1 C19_1 120.5(4) . . ?
C19_1 C18_1 H18_1 119.7 . . ?
C18_1 C19_1 H19_1 120.3 . . ?
C20_1 C19_1 C18_1 119.4(5) . . ?
C20_1 C19_1 H19_1 120.3 . . ?
C19_1 C20_1 H20_1 119.4 . . ?
C19_1 C20_1 C21_1 121.2(4) . . ?
C21_1 C20_1 H20_1 119.4 . . ?
C20_1 C21_1 H21_1 120.1 . . ?
C20_1 C21_1 C22_1 119.9(5) . . ?
C22_1 C21_1 H21_1 120.1 . . ?
C17_1 C22_1 H22_1 120.0 . . ?
C21_1 C22_1 C17_1 120.0(4) . . ?
C21_1 C22_1 H22_1 120.0 . . ?
C24_1 C23_1 C8_1 121.4(3) . . ?
C24_1 C23_1 C28_1 118.9(3) . . ?
C28_1 C23_1 C8_1 119.7(3) . . ?
C23_1 C24_1 H24_1 119.7 . . ?
C25_1 C24_1 C23_1 120.6(4) . . ?
C25_1 C24_1 H24_1 119.7 . . ?
C24_1 C25_1 H25_1 119.7 . . ?
C26_1 C25_1 C24_1 120.7(4) . . ?
C26_1 C25_1 H25_1 119.7 . . ?
C25_1 C26_1 H26_1 120.1 . . ?
C25_1 C26_1 C27_1 119.9(4) . . ?
C27_1 C26_1 H26_1 120.1 . . ?
C26_1 C27_1 H27_1 119.6 . . ?
C26_1 C27_1 C28_1 120.8(4) . . ?
C28_1 C27_1 H27_1 119.6 . . ?
C23_1 C28_1 C27_1 119.1(4) . . ?
C23_1 C28_1 H28_1 120.5 . . ?
C27_1 C28_1 H28_1 120.5 . . ?
C30_1 C29_1 C7_1 119.9(3) . . ?
C34_1 C29_1 C7_1 121.1(3) . . ?
C34_1 C29_1 C30_1 118.6(3) . . ?
C29_1 C30_1 H30_1 119.3 . . ?
C31_1 C30_1 C29_1 121.4(4) . . ?
C31_1 C30_1 H30_1 119.3 . . ?
C30_1 C31_1 H31_1 120.8 . . ?
C30_1 C31_1 C32_1 118.5(4) . . ?
C32_1 C31_1 H31_1 120.8 . . ?
C31_1 C32_1 H32_1 119.2 . . ?
C33_1 C32_1 C31_1 121.7(4) . . ?
C33_1 C32_1 H32_1 119.2 . . ?
C32_1 C33_1 H33_1 120.4 . . ?
C32_1 C33_1 C34_1 119.2(4) . . ?
C34_1 C33_1 H33_1 120.4 . . ?
C29_1 C34_1 C33_1 120.6(4) . . ?
C29_1 C34_1 H34_1 119.7 . . ?
C33_1 C34_1 H34_1 119.7 . . ?
C36_1 C35_1 C2_1 108.7(3) . . ?
C36_1 C35_1 C37_1 108.0(3) . . ?
C36_1 C35_1 C38_1 111.1(3) . . ?
C37_1 C35_1 C2_1 106.8(3) . . ?
C38_1 C35_1 C2_1 113.3(3) . . ?
C38_1 C35_1 C37_1 108.7(3) . . ?
C35_1 C36_1 H36A_1 109.5 . . ?
C35_1 C36_1 H36B_1 109.5 . . ?
C35_1 C36_1 H36C_1 109.5 . . ?
H36A_1 C36_1 H36B_1 109.5 . . ?
H36A_1 C36_1 H36C_1 109.5 . . ?
H36B_1 C36_1 H36C_1 109.5 . . ?
C35_1 C37_1 H37A_1 109.5 . . ?
C35_1 C37_1 H37B_1 109.5 . . ?
C35_1 C37_1 H37C_1 109.5 . . ?
H37A_1 C37_1 H37B_1 109.5 . . ?
H37A_1 C37_1 H37C_1 109.5 . . ?
H37B_1 C37_1 H37C_1 109.5 . . ?
C35_1 C38_1 H38A_1 109.5 . . ?
C35_1 C38_1 H38B_1 109.5 . . ?
C35_1 C38_1 H38C_1 109.5 . . ?
H38A_1 C38_1 H38B_1 109.5 . . ?
H38A_1 C38_1 H38C_1 109.5 . . ?
H38B_1 C38_1 H38C_1 109.5 . . ?
C1_2 O1_2 Rh1 118.8(2) . . ?
C1_2 O2_2 Rh2 117.6(2) . . ?
C3_2 N1_2 C2_2 122.2(3) . . ?
C6_2 N1_2 C2_2 126.7(3) . . ?
C6_2 N1_2 C3_2 111.0(2) . . ?
O1_2 C1_2 O2_2 127.4(3) . . ?
O1_2 C1_2 C2_2 118.1(3) . . ?
O2_2 C1_2 C2_2 114.3(3) . . ?
N1_2 C2_2 C1_2 109.6(3) . . ?
N1_2 C2_2 H2_2 104.7 . . ?
N1_2 C2_2 C35_2 114.3(3) . . ?
C1_2 C2_2 H2_2 104.7 . . ?
C1_2 C2_2 C35_2 117.6(3) . . ?
C35_2 C2_2 H2_2 104.7 . . ?
O3_2 C3_2 N1_2 123.6(3) . . ?
O3_2 C3_2 C4_2 129.5(3) . . ?
N1_2 C3_2 C4_2 106.9(2) . . ?
C5_2 C4_2 C3_2 107.5(3) . . ?
C10_2 C4_2 C3_2 130.2(3) . . ?
C10_2 C4_2 C5_2 122.2(3) . . ?
C4_2 C5_2 C6_2 107.6(2) . . ?
C4_2 C5_2 C7_2 122.4(3) . . ?
C7_2 C5_2 C6_2 129.9(3) . . ?
O4_2 C6_2 N1_2 124.8(3) . . ?
O4_2 C6_2 C5_2 129.3(3) . . ?
N1_2 C6_2 C5_2 105.9(2) . . ?
C5_2 C7_2 C8_2 116.2(3) . . ?
C5_2 C7_2 C29_2 122.1(3) . . ?
C8_2 C7_2 C29_2 121.6(3) . . ?
C7_2 C8_2 C23_2 119.2(3) . . ?
C9_2 C8_2 C7_2 121.7(3) . . ?
C9_2 C8_2 C23_2 119.1(3) . . ?
C8_2 C9_2 C10_2 120.9(3) . . ?
C8_2 C9_2 C17_2 120.1(3) . . ?
C10_2 C9_2 C17_2 119.0(3) . . ?
C4_2 C10_2 C9_2 116.6(3) . . ?
C4_2 C10_2 C11_2 122.3(3) . . ?
C9_2 C10_2 C11_2 121.1(3) . . ?
C12_2 C11_2 C10_2 121.7(3) . . ?
C12_2 C11_2 C16_2 119.1(3) . . ?
C16_2 C11_2 C10_2 119.1(3) . . ?
C11_2 C12_2 H12_2 119.9 . . ?
C11_2 C12_2 C13_2 120.3(4) . . ?
C13_2 C12_2 H12_2 119.9 . . ?
C12_2 C13_2 H13_2 119.6 . . ?
C14_2 C13_2 C12_2 120.8(4) . . ?
C14_2 C13_2 H13_2 119.6 . . ?
C13_2 C14_2 H14_2 120.1 . . ?
C15_2 C14_2 C13_2 119.9(4) . . ?
C15_2 C14_2 H14_2 120.1 . . ?
C14_2 C15_2 H15_2 119.6 . . ?
C14_2 C15_2 C16_2 120.9(4) . . ?
C16_2 C15_2 H15_2 119.6 . . ?
C11_2 C16_2 H16_2 120.5 . . ?
C15_2 C16_2 C11_2 119.0(3) . . ?
C15_2 C16_2 H16_2 120.5 . . ?
C18_2 C17_2 C9_2 120.9(3) . . ?
C18_2 C17_2 C22_2 118.8(3) . . ?
C22_2 C17_2 C9_2 120.2(3) . . ?
C17_2 C18_2 H18_2 119.7 . . ?
C17_2 C18_2 C19_2 120.5(4) . . ?
C19_2 C18_2 H18_2 119.7 . . ?
C18_2 C19_2 H19_2 120.3 . . ?
C20_2 C19_2 C18_2 119.4(4) . . ?
C20_2 C19_2 H19_2 120.3 . . ?
C19_2 C20_2 H20_2 119.5 . . ?
C19_2 C20_2 C21_2 121.1(4) . . ?
C21_2 C20_2 H20_2 119.5 . . ?
C20_2 C21_2 H21_2 120.1 . . ?
C20_2 C21_2 C22_2 119.9(4) . . ?
C22_2 C21_2 H21_2 120.1 . . ?
C17_2 C22_2 H22_2 120.0 . . ?
C21_2 C22_2 C17_2 120.0(4) . . ?
C21_2 C22_2 H22_2 120.0 . . ?
C24_2 C23_2 C8_2 121.4(3) . . ?
C24_2 C23_2 C28_2 118.6(3) . . ?
C28_2 C23_2 C8_2 119.8(3) . . ?
C23_2 C24_2 H24_2 119.5 . . ?
C25_2 C24_2 C23_2 121.0(4) . . ?
C25_2 C24_2 H24_2 119.5 . . ?
C24_2 C25_2 H25_2 119.7 . . ?
C26_2 C25_2 C24_2 120.6(4) . . ?
C26_2 C25_2 H25_2 119.7 . . ?
C25_2 C26_2 H26_2 120.1 . . ?
C25_2 C26_2 C27_2 119.7(4) . . ?
C27_2 C26_2 H26_2 120.1 . . ?
C26_2 C27_2 H27_2 119.5 . . ?
C26_2 C27_2 C28_2 120.9(4) . . ?
C28_2 C27_2 H27_2 119.5 . . ?
C23_2 C28_2 C27_2 119.1(4) . . ?
C23_2 C28_2 H28_2 120.5 . . ?
C27_2 C28_2 H28_2 120.5 . . ?
C30_2 C29_2 C7_2 119.9(3) . . ?
C34_2 C29_2 C7_2 121.4(3) . . ?
C34_2 C29_2 C30_2 118.7(3) . . ?
C29_2 C30_2 H30_2 119.4 . . ?
C31_2 C30_2 C29_2 121.2(3) . . ?
C31_2 C30_2 H30_2 119.4 . . ?
C30_2 C31_2 H31_2 120.7 . . ?
C30_2 C31_2 C32_2 118.6(4) . . ?
C32_2 C31_2 H31_2 120.7 . . ?
C31_2 C32_2 H32_2 119.2 . . ?
C33_2 C32_2 C31_2 121.7(3) . . ?
C33_2 C32_2 H32_2 119.2 . . ?
C32_2 C33_2 H33_2 120.4 . . ?
C32_2 C33_2 C34_2 119.1(4) . . ?
C34_2 C33_2 H33_2 120.4 . . ?
C29_2 C34_2 C33_2 120.7(3) . . ?
C29_2 C34_2 H34_2 119.7 . . ?
C33_2 C34_2 H34_2 119.7 . . ?
C36_2 C35_2 C2_2 108.6(3) . . ?
C36_2 C35_2 C37_2 108.1(3) . . ?
C37_2 C35_2 C2_2 107.1(3) . . ?
C38_2 C35_2 C2_2 113.4(3) . . ?
C38_2 C35_2 C36_2 110.8(3) . . ?
C38_2 C35_2 C37_2 108.7(3) . . ?
C35_2 C36_2 H36A_2 109.5 . . ?
C35_2 C36_2 H36B_2 109.5 . . ?
C35_2 C36_2 H36C_2 109.5 . . ?
H36A_2 C36_2 H36B_2 109.5 . . ?
H36A_2 C36_2 H36C_2 109.5 . . ?
H36B_2 C36_2 H36C_2 109.5 . . ?
C35_2 C37_2 H37A_2 109.5 . . ?
C35_2 C37_2 H37B_2 109.5 . . ?
C35_2 C37_2 H37C_2 109.5 . . ?
H37A_2 C37_2 H37B_2 109.5 . . ?
H37A_2 C37_2 H37C_2 109.5 . . ?
H37B_2 C37_2 H37C_2 109.5 . . ?
C35_2 C38_2 H38A_2 109.5 . . ?
C35_2 C38_2 H38B_2 109.5 . . ?
C35_2 C38_2 H38C_2 109.5 . . ?
H38A_2 C38_2 H38B_2 109.5 . . ?
H38A_2 C38_2 H38C_2 109.5 . . ?
H38B_2 C38_2 H38C_2 109.5 . . ?
C1_3 O1_3 Rh1 120.4(2) . . ?
C1_3 O2_3 Rh2 116.5(2) . . ?
C3_3 N1_3 C2_3 121.6(3) . . ?
C6_3 N1_3 C2_3 127.4(3) . . ?
C6_3 N1_3 C3_3 111.0(2) . . ?
O1_3 C1_3 O2_3 126.7(3) . . ?
O1_3 C1_3 C2_3 118.1(3) . . ?
O2_3 C1_3 C2_3 114.9(3) . . ?
N1_3 C2_3 C1_3 110.2(3) . . ?
N1_3 C2_3 H2_3 104.8 . . ?
N1_3 C2_3 C35_3 114.0(3) . . ?
C1_3 C2_3 H2_3 104.8 . . ?
C1_3 C2_3 C35_3 117.1(3) . . ?
C35_3 C2_3 H2_3 104.8 . . ?
O3_3 C3_3 N1_3 124.1(3) . . ?
O3_3 C3_3 C4_3 129.0(3) . . ?
N1_3 C3_3 C4_3 106.8(2) . . ?
C5_3 C4_3 C3_3 107.9(3) . . ?
C10_3 C4_3 C3_3 129.4(3) . . ?
C10_3 C4_3 C5_3 122.6(3) . . ?
C4_3 C5_3 C6_3 107.6(2) . . ?
C4_3 C5_3 C7_3 121.8(3) . . ?
C7_3 C5_3 C6_3 130.4(3) . . ?
O4_3 C6_3 N1_3 124.6(3) . . ?
O4_3 C6_3 C5_3 129.0(3) . . ?
N1_3 C6_3 C5_3 106.4(2) . . ?
C5_3 C7_3 C8_3 116.6(3) . . ?
C5_3 C7_3 C29_3 122.7(3) . . ?
C8_3 C7_3 C29_3 120.7(3) . . ?
C7_3 C8_3 C23_3 119.0(3) . . ?
C9_3 C8_3 C7_3 121.8(3) . . ?
C9_3 C8_3 C23_3 119.2(3) . . ?
C8_3 C9_3 C10_3 120.4(3) . . ?
C8_3 C9_3 C17_3 120.7(3) . . ?
C10_3 C9_3 C17_3 118.5(3) . . ?
C4_3 C10_3 C9_3 116.8(3) . . ?
C4_3 C10_3 C11_3 121.8(3) . . ?
C9_3 C10_3 C11_3 121.3(3) . . ?
C12_3 C11_3 C10_3 121.8(3) . . ?
C12_3 C11_3 C16_3 118.9(3) . . ?
C16_3 C11_3 C10_3 119.1(3) . . ?
C11_3 C12_3 H12_3 119.9 . . ?
C11_3 C12_3 C13_3 120.2(4) . . ?
C13_3 C12_3 H12_3 119.9 . . ?
C12_3 C13_3 H13_3 119.5 . . ?
C14_3 C13_3 C12_3 121.0(4) . . ?
C14_3 C13_3 H13_3 119.5 . . ?
C13_3 C14_3 H14_3 120.1 . . ?
C15_3 C14_3 C13_3 119.8(4) . . ?
C15_3 C14_3 H14_3 120.1 . . ?
C14_3 C15_3 H15_3 119.6 . . ?
C14_3 C15_3 C16_3 120.8(4) . . ?
C16_3 C15_3 H15_3 119.6 . . ?
C11_3 C16_3 H16_3 120.4 . . ?
C15_3 C16_3 C11_3 119.2(3) . . ?
C15_3 C16_3 H16_3 120.4 . . ?
C18_3 C17_3 C9_3 120.9(3) . . ?
C18_3 C17_3 C22_3 118.9(3) . . ?
C22_3 C17_3 C9_3 120.2(3) . . ?
C17_3 C18_3 H18_3 119.7 . . ?
C17_3 C18_3 C19_3 120.5(4) . . ?
C19_3 C18_3 H18_3 119.7 . . ?
C18_3 C19_3 H19_3 120.3 . . ?
C20_3 C19_3 C18_3 119.4(4) . . ?
C20_3 C19_3 H19_3 120.3 . . ?
C19_3 C20_3 H20_3 119.4 . . ?
C19_3 C20_3 C21_3 121.2(4) . . ?
C21_3 C20_3 H20_3 119.4 . . ?
C20_3 C21_3 H21_3 120.0 . . ?
C20_3 C21_3 C22_3 120.0(4) . . ?
C22_3 C21_3 H21_3 120.0 . . ?
C17_3 C22_3 H22_3 120.0 . . ?
C21_3 C22_3 C17_3 120.0(4) . . ?
C21_3 C22_3 H22_3 120.0 . . ?
C24_3 C23_3 C8_3 121.8(3) . . ?
C24_3 C23_3 C28_3 118.5(3) . . ?
C28_3 C23_3 C8_3 119.4(3) . . ?
C23_3 C24_3 H24_3 119.6 . . ?
C25_3 C24_3 C23_3 120.8(4) . . ?
C25_3 C24_3 H24_3 119.6 . . ?
C24_3 C25_3 H25_3 119.6 . . ?
C26_3 C25_3 C24_3 120.8(4) . . ?
C26_3 C25_3 H25_3 119.6 . . ?
C25_3 C26_3 H26_3 120.2 . . ?
C25_3 C26_3 C27_3 119.6(4) . . ?
C27_3 C26_3 H26_3 120.2 . . ?
C26_3 C27_3 H27_3 119.6 . . ?
C26_3 C27_3 C28_3 120.9(4) . . ?
C28_3 C27_3 H27_3 119.6 . . ?
C23_3 C28_3 C27_3 119.3(4) . . ?
C23_3 C28_3 H28_3 120.4 . . ?
C27_3 C28_3 H28_3 120.4 . . ?
C30_3 C29_3 C7_3 119.5(3) . . ?
C34_3 C29_3 C7_3 121.1(3) . . ?
C34_3 C29_3 C30_3 118.5(3) . . ?
C29_3 C30_3 H30_3 119.4 . . ?
C31_3 C30_3 C29_3 121.2(3) . . ?
C31_3 C30_3 H30_3 119.4 . . ?
C30_3 C31_3 H31_3 120.7 . . ?
C30_3 C31_3 C32_3 118.6(3) . . ?
C32_3 C31_3 H31_3 120.7 . . ?
C31_3 C32_3 H32_3 119.2 . . ?
C33_3 C32_3 C31_3 121.6(3) . . ?
C33_3 C32_3 H32_3 119.2 . . ?
C32_3 C33_3 H33_3 120.5 . . ?
C32_3 C33_3 C34_3 119.0(3) . . ?
C34_3 C33_3 H33_3 120.5 . . ?
C29_3 C34_3 C33_3 120.9(3) . . ?
C29_3 C34_3 H34_3 119.6 . . ?
C33_3 C34_3 H34_3 119.6 . . ?
C36_3 C35_3 C2_3 109.3(3) . . ?
C36_3 C35_3 C37_3 107.6(3) . . ?
C36_3 C35_3 C38_3 110.9(3) . . ?
C37_3 C35_3 C2_3 107.3(3) . . ?
C38_3 C35_3 C2_3 112.6(3) . . ?
C38_3 C35_3 C37_3 108.9(3) . . ?
C35_3 C36_3 H36A_3 109.5 . . ?
C35_3 C36_3 H36B_3 109.5 . . ?
C35_3 C36_3 H36C_3 109.5 . . ?
H36A_3 C36_3 H36B_3 109.5 . . ?
H36A_3 C36_3 H36C_3 109.5 . . ?
H36B_3 C36_3 H36C_3 109.5 . . ?
C35_3 C37_3 H37A_3 109.5 . . ?
C35_3 C37_3 H37B_3 109.5 . . ?
C35_3 C37_3 H37C_3 109.5 . . ?
H37A_3 C37_3 H37B_3 109.5 . . ?
H37A_3 C37_3 H37C_3 109.5 . . ?
H37B_3 C37_3 H37C_3 109.5 . . ?
C35_3 C38_3 H38A_3 109.5 . . ?
C35_3 C38_3 H38B_3 109.5 . . ?
C35_3 C38_3 H38C_3 109.5 . . ?
H38A_3 C38_3 H38B_3 109.5 . . ?
H38A_3 C38_3 H38C_3 109.5 . . ?
H38B_3 C38_3 H38C_3 109.5 . . ?
C1_4 O1_4 Rh1 118.8(2) . . ?
C1_4 O2_4 Rh2 118.1(2) . . ?
C3_4 N1_4 C2_4 123.4(3) . . ?
C6_4 N1_4 C2_4 125.2(3) . . ?
C6_4 N1_4 C3_4 111.3(2) . . ?
O1_4 C1_4 O2_4 126.9(3) . . ?
O1_4 C1_4 C2_4 118.7(3) . . ?
O2_4 C1_4 C2_4 114.2(3) . . ?
N1_4 C2_4 C1_4 109.0(3) . . ?
N1_4 C2_4 H2_4 105.5 . . ?
N1_4 C2_4 C35_4 113.5(3) . . ?
C1_4 C2_4 H2_4 105.5 . . ?
C1_4 C2_4 C35_4 116.8(3) . . ?
C35_4 C2_4 H2_4 105.5 . . ?
O3_4 C3_4 N1_4 124.1(3) . . ?
O3_4 C3_4 C4_4 129.1(3) . . ?
N1_4 C3_4 C4_4 106.8(2) . . ?
C5_4 C4_4 C3_4 107.6(2) . . ?
C10_4 C4_4 C3_4 130.6(3) . . ?
C10_4 C4_4 C5_4 121.7(3) . . ?
C4_4 C5_4 C6_4 108.1(2) . . ?
C4_4 C5_4 C7_4 122.8(3) . . ?
C7_4 C5_4 C6_4 129.1(3) . . ?
O4_4 C6_4 N1_4 124.5(3) . . ?
O4_4 C6_4 C5_4 129.4(3) . . ?
N1_4 C6_4 C5_4 105.9(2) . . ?
C5_4 C7_4 C8_4 116.2(3) . . ?
C5_4 C7_4 C29_4 122.1(3) . . ?
C8_4 C7_4 C29_4 121.4(3) . . ?
C7_4 C8_4 C23_4 119.5(3) . . ?
C9_4 C8_4 C7_4 121.5(3) . . ?
C9_4 C8_4 C23_4 118.8(3) . . ?
C8_4 C9_4 C10_4 120.9(3) . . ?
C8_4 C9_4 C17_4 120.0(3) . . ?
C10_4 C9_4 C17_4 118.9(3) . . ?
C4_4 C10_4 C9_4 116.9(3) . . ?
C4_4 C10_4 C11_4 123.4(3) . . ?
C9_4 C10_4 C11_4 119.8(3) . . ?
C12_4 C11_4 C10_4 122.2(3) . . ?
C12_4 C11_4 C16_4 119.2(3) . . ?
C16_4 C11_4 C10_4 118.3(3) . . ?
C11_4 C12_4 H12_4 119.9 . . ?
C11_4 C12_4 C13_4 120.1(4) . . ?
C13_4 C12_4 H12_4 119.9 . . ?
C12_4 C13_4 H13_4 119.6 . . ?
C14_4 C13_4 C12_4 120.8(4) . . ?
C14_4 C13_4 H13_4 119.6 . . ?
C13_4 C14_4 H14_4 119.9 . . ?
C15_4 C14_4 C13_4 120.1(4) . . ?
C15_4 C14_4 H14_4 119.9 . . ?
C14_4 C15_4 H15_4 119.7 . . ?
C14_4 C15_4 C16_4 120.6(4) . . ?
C16_4 C15_4 H15_4 119.7 . . ?
C11_4 C16_4 H16_4 120.4 . . ?
C15_4 C16_4 C11_4 119.2(3) . . ?
C15_4 C16_4 H16_4 120.4 . . ?
C18_4 C17_4 C9_4 121.7(3) . . ?
C18_4 C17_4 C22_4 118.8(3) . . ?
C22_4 C17_4 C9_4 119.5(3) . . ?
C17_4 C18_4 H18_4 119.8 . . ?
C17_4 C18_4 C19_4 120.5(4) . . ?
C19_4 C18_4 H18_4 119.8 . . ?
C18_4 C19_4 H19_4 120.2 . . ?
C20_4 C19_4 C18_4 119.5(4) . . ?
C20_4 C19_4 H19_4 120.2 . . ?
C19_4 C20_4 H20_4 119.5 . . ?
C19_4 C20_4 C21_4 121.1(4) . . ?
C21_4 C20_4 H20_4 119.5 . . ?
C20_4 C21_4 H21_4 120.0 . . ?
C20_4 C21_4 C22_4 120.0(4) . . ?
C22_4 C21_4 H21_4 120.0 . . ?
C17_4 C22_4 H22_4 120.0 . . ?
C21_4 C22_4 C17_4 120.1(4) . . ?
C21_4 C22_4 H22_4 120.0 . . ?
C24_4 C23_4 C8_4 121.7(3) . . ?
C24_4 C23_4 C28_4 118.6(3) . . ?
C28_4 C23_4 C8_4 119.6(3) . . ?
C23_4 C24_4 H24_4 119.5 . . ?
C25_4 C24_4 C23_4 121.0(4) . . ?
C25_4 C24_4 H24_4 119.5 . . ?
C24_4 C25_4 H25_4 119.7 . . ?
C26_4 C25_4 C24_4 120.5(4) . . ?
C26_4 C25_4 H25_4 119.7 . . ?
C25_4 C26_4 H26_4 120.2 . . ?
C25_4 C26_4 C27_4 119.6(4) . . ?
C27_4 C26_4 H26_4 120.2 . . ?
C26_4 C27_4 H27_4 119.5 . . ?
C26_4 C27_4 C28_4 121.1(4) . . ?
C28_4 C27_4 H27_4 119.5 . . ?
C23_4 C28_4 C27_4 119.0(4) . . ?
C23_4 C28_4 H28_4 120.5 . . ?
C27_4 C28_4 H28_4 120.5 . . ?
C30_4 C29_4 C7_4 120.1(3) . . ?
C34_4 C29_4 C7_4 121.5(3) . . ?
C34_4 C29_4 C30_4 118.4(3) . . ?
C29_4 C30_4 H30_4 119.4 . . ?
C31_4 C30_4 C29_4 121.3(3) . . ?
C31_4 C30_4 H30_4 119.4 . . ?
C30_4 C31_4 H31_4 120.7 . . ?
C30_4 C31_4 C32_4 118.7(4) . . ?
C32_4 C31_4 H31_4 120.7 . . ?
C31_4 C32_4 H32_4 119.3 . . ?
C33_4 C32_4 C31_4 121.5(3) . . ?
C33_4 C32_4 H32_4 119.3 . . ?
C32_4 C33_4 H33_4 120.4 . . ?
C32_4 C33_4 C34_4 119.1(4) . . ?
C34_4 C33_4 H33_4 120.4 . . ?
C29_4 C34_4 C33_4 120.9(3) . . ?
C29_4 C34_4 H34_4 119.6 . . ?
C33_4 C34_4 H34_4 119.6 . . ?
C36_4 C35_4 C2_4 108.9(3) . . ?
C36_4 C35_4 C37_4 107.8(3) . . ?
C37_4 C35_4 C2_4 106.9(3) . . ?
C38_4 C35_4 C2_4 113.1(3) . . ?
C38_4 C35_4 C36_4 111.2(3) . . ?
C38_4 C35_4 C37_4 108.7(3) . . ?
C35_4 C36_4 H36A_4 109.5 . . ?
C35_4 C36_4 H36B_4 109.5 . . ?
C35_4 C36_4 H36C_4 109.5 . . ?
H36A_4 C36_4 H36B_4 109.5 . . ?
H36A_4 C36_4 H36C_4 109.5 . . ?
H36B_4 C36_4 H36C_4 109.5 . . ?
C35_4 C37_4 H37A_4 109.5 . . ?
C35_4 C37_4 H37B_4 109.5 . . ?
C35_4 C37_4 H37C_4 109.5 . . ?
H37A_4 C37_4 H37B_4 109.5 . . ?
H37A_4 C37_4 H37C_4 109.5 . . ?
H37B_4 C37_4 H37C_4 109.5 . . ?
C35_4 C38_4 H38A_4 109.5 . . ?
C35_4 C38_4 H38B_4 109.5 . . ?
C35_4 C38_4 H38C_4 109.5 . . ?
H38A_4 C38_4 H38B_4 109.5 . . ?
H38A_4 C38_4 H38C_4 109.5 . . ?
H38B_4 C38_4 H38C_4 109.5 . . ?
Cl1_6 C1_6 Cl2_6 110.0(5) . . ?
Cl1_6 C1_6 H1A_6 109.7 . . ?
Cl1_6 C1_6 H1B_6 109.7 . . ?
Cl2_6 C1_6 H1A_6 109.7 . . ?
Cl2_6 C1_6 H1B_6 109.7 . . ?
H1A_6 C1_6 H1B_6 108.2 . . ?
C39_8 N2_8 Rh2 132.1(3) . . ?
C39_8 N2_8 C43_8 115.3(4) . . ?
C43_8 N2_8 Rh2 111.5(3) . . ?
N2_8 C39_8 Cl3_8 115.5(3) . . ?
N2_8 C39_8 C40_8 127.2(5) . . ?
C40_8 C39_8 Cl3_8 117.2(4) . . ?
C39_8 C40_8 H40_8 121.9 . . ?
C39_8 C40_8 C41_8 116.1(5) . . ?
C41_8 C40_8 H40_8 121.9 . . ?
C40_8 C41_8 H41_8 119.4 . . ?
C42_8 C41_8 C40_8 121.2(5) . . ?
C42_8 C41_8 H41_8 119.4 . . ?
C41_8 C42_8 H42_8 121.4 . . ?
C41_8 C42_8 C43_8 117.2(5) . . ?
C43_8 C42_8 H42_8 121.4 . . ?
N2_8 C43_8 C42_8 122.8(4) . . ?
N2_8 C43_8 H43_8 118.6 . . ?
C42_8 C43_8 H43_8 118.6 . . ?
C39_9 N2_9 C43_9 115.3(4) . . ?
N2_9 C39_9 Cl3_9 115.3(4) . . ?
N2_9 C39_9 C40_9 127.5(5) . . ?
C40_9 C39_9 Cl3_9 117.2(4) . . ?
C39_9 C40_9 H40_9 122.1 . . ?
C39_9 C40_9 C41_9 115.9(5) . . ?
C41_9 C40_9 H40_9 122.1 . . ?
C40_9 C41_9 H41_9 119.4 . . ?
C42_9 C41_9 C40_9 121.2(5) . . ?
C42_9 C41_9 H41_9 119.4 . . ?
C41_9 C42_9 H42_9 121.2 . . ?
C41_9 C42_9 C43_9 117.6(5) . . ?
C43_9 C42_9 H42_9 121.2 . . ?
N2_9 C43_9 C42_9 122.5(5) . . ?
N2_9 C43_9 H43_9 118.7 . . ?
C42_9 C43_9 H43_9 118.7 . . ?
C39_10 N2_10 Rh1 135.6(5) . . ?
C39_10 N2_10 C43_10 115.3(5) . . ?
C43_10 N2_10 Rh1 109.2(4) . . ?
N2_10 C39_10 Cl3_10 114.9(4) . . ?
N2_10 C39_10 C40_10 127.5(5) . . ?
C40_10 C39_10 Cl3_10 117.6(4) . . ?
C39_10 C40_10 H40_10 122.1 . . ?
C39_10 C40_10 C41_10 115.7(5) . . ?
C41_10 C40_10 H40_10 122.1 . . ?
C40_10 C41_10 H41_10 119.4 . . ?
C42_10 C41_10 C40_10 121.2(6) . . ?
C42_10 C41_10 H41_10 119.4 . . ?
C41_10 C42_10 H42_10 121.4 . . ?
C41_10 C42_10 C43_10 117.2(5) . . ?
C43_10 C42_10 H42_10 121.4 . . ?
N2_10 C43_10 C42_10 122.7(5) . . ?
N2_10 C43_10 H43_10 118.7 . . ?
C42_10 C43_10 H43_10 118.7 . . ?
C39_13 N2_13 Rh1 130.7(4) . . ?
C39_13 N2_13 C43_13 115.4(4) . . ?
C43_13 N2_13 Rh1 112.8(4) . . ?
N2_13 C39_13 Cl3_13 114.9(4) . . ?
N2_13 C39_13 C40_13 127.3(5) . . ?
C40_13 C39_13 Cl3_13 117.7(4) . . ?
C39_13 C40_13 H40_13 122.2 . . ?
C39_13 C40_13 C41_13 115.6(5) . . ?
C41_13 C40_13 H40_13 122.2 . . ?
C40_13 C41_13 H41_13 119.4 . . ?
C42_13 C41_13 C40_13 121.2(6) . . ?
C42_13 C41_13 H41_13 119.4 . . ?
C41_13 C42_13 H42_13 121.5 . . ?
C41_13 C42_13 C43_13 117.1(5) . . ?
C43_13 C42_13 H42_13 121.5 . . ?
N2_13 C43_13 C42_13 122.7(5) . . ?
N2_13 C43_13 H43_13 118.7 . . ?
C42_13 C43_13 H43_13 118.7 . . ?

loop_
_geom_bond_atom_site_label_1
_geom_bond_atom_site_label_2
_geom_bond_distance
_geom_bond_site_symmetry_2
_geom_bond_publ_flag
Rh1 Rh2 2.3998(5) . ?
Rh1 O1_1 2.057(3) . ?
Rh1 O1_2 2.040(3) . ?
Rh1 O1_3 2.032(3) . ?
Rh1 O1_4 2.052(3) . ?
Rh1 N2_10 2.383(9) . ?
Rh1 N2_13 2.278(7) . ?
Rh2 O2_1 2.048(3) . ?
Rh2 O2_2 2.053(3) . ?
Rh2 O2_3 2.074(3) . ?
Rh2 O2_4 2.041(3) . ?
Rh2 N2_8 2.272(4) . ?
O1_1 C1_1 1.250(3) . ?
O2_1 C1_1 1.271(3) . ?
O3_1 C3_1 1.216(4) . ?
O4_1 C6_1 1.211(4) . ?
N1_1 C2_1 1.451(4) . ?
N1_1 C3_1 1.399(4) . ?
N1_1 C6_1 1.399(4) . ?
C1_1 C2_1 1.535(4) . ?
C2_1 H2_1 1.0000 . ?
C2_1 C35_1 1.559(4) . ?
C3_1 C4_1 1.487(4) . ?
C4_1 C5_1 1.394(4) . ?
C4_1 C10_1 1.390(4) . ?
C5_1 C6_1 1.501(4) . ?
C5_1 C7_1 1.393(4) . ?
C7_1 C8_1 1.419(4) . ?
C7_1 C29_1 1.493(4) . ?
C8_1 C9_1 1.406(4) . ?
C8_1 C23_1 1.492(4) . ?
C9_1 C10_1 1.426(4) . ?
C9_1 C17_1 1.500(4) . ?
C10_1 C11_1 1.492(4) . ?
C11_1 C12_1 1.372(4) . ?
C11_1 C16_1 1.410(4) . ?
C12_1 H12_1 0.9500 . ?
C12_1 C13_1 1.390(5) . ?
C13_1 H13_1 0.9500 . ?
C13_1 C14_1 1.365(5) . ?
C14_1 H14_1 0.9500 . ?
C14_1 C15_1 1.361(5) . ?
C15_1 H15_1 0.9500 . ?
C15_1 C16_1 1.398(4) . ?
C16_1 H16_1 0.9500 . ?
C17_1 C18_1 1.385(5) . ?
C17_1 C22_1 1.395(5) . ?
C18_1 H18_1 0.9500 . ?
C18_1 C19_1 1.408(5) . ?
C19_1 H19_1 0.9500 . ?
C19_1 C20_1 1.356(6) . ?
C20_1 H20_1 0.9500 . ?
C20_1 C21_1 1.376(6) . ?
C21_1 H21_1 0.9500 . ?
C21_1 C22_1 1.392(5) . ?
C22_1 H22_1 0.9500 . ?
C23_1 C24_1 1.392(5) . ?
C23_1 C28_1 1.395(5) . ?
C24_1 H24_1 0.9500 . ?
C24_1 C25_1 1.382(5) . ?
C25_1 H25_1 0.9500 . ?
C25_1 C26_1 1.359(6) . ?
C26_1 H26_1 0.9500 . ?
C26_1 C27_1 1.376(6) . ?
C27_1 H27_1 0.9500 . ?
C27_1 C28_1 1.402(5) . ?
C28_1 H28_1 0.9500 . ?
C29_1 C30_1 1.387(4) . ?
C29_1 C34_1 1.380(4) . ?
C30_1 H30_1 0.9500 . ?
C30_1 C31_1 1.381(5) . ?
C31_1 H31_1 0.9500 . ?
C31_1 C32_1 1.382(5) . ?
C32_1 H32_1 0.9500 . ?
C32_1 C33_1 1.360(5) . ?
C33_1 H33_1 0.9500 . ?
C33_1 C34_1 1.395(4) . ?
C34_1 H34_1 0.9500 . ?
C35_1 C36_1 1.531(4) . ?
C35_1 C37_1 1.534(4) . ?
C35_1 C38_1 1.530(4) . ?
C36_1 H36A_1 0.9800 . ?
C36_1 H36B_1 0.9800 . ?
C36_1 H36C_1 0.9800 . ?
C37_1 H37A_1 0.9800 . ?
C37_1 H37B_1 0.9800 . ?
C37_1 H37C_1 0.9800 . ?
C38_1 H38A_1 0.9800 . ?
C38_1 H38B_1 0.9800 . ?
C38_1 H38C_1 0.9800 . ?
O1_2 C1_2 1.251(3) . ?
O2_2 C1_2 1.271(3) . ?
O3_2 C3_2 1.215(4) . ?
O4_2 C6_2 1.210(3) . ?
N1_2 C2_2 1.450(3) . ?
N1_2 C3_2 1.399(4) . ?
N1_2 C6_2 1.396(3) . ?
C1_2 C2_2 1.534(4) . ?
C2_2 H2_2 1.0000 . ?
C2_2 C35_2 1.560(4) . ?
C3_2 C4_2 1.486(4) . ?
C4_2 C5_2 1.393(4) . ?
C4_2 C10_2 1.389(4) . ?
C5_2 C6_2 1.501(4) . ?
C5_2 C7_2 1.395(4) . ?
C7_2 C8_2 1.417(4) . ?
C7_2 C29_2 1.492(4) . ?
C8_2 C9_2 1.406(4) . ?
C8_2 C23_2 1.491(4) . ?
C9_2 C10_2 1.426(4) . ?
C9_2 C17_2 1.499(4) . ?
C10_2 C11_2 1.493(4) . ?
C11_2 C12_2 1.372(4) . ?
C11_2 C16_2 1.410(4) . ?
C12_2 H12_2 0.9500 . ?
C12_2 C13_2 1.390(5) . ?
C13_2 H13_2 0.9500 . ?
C13_2 C14_2 1.364(5) . ?
C14_2 H14_2 0.9500 . ?
C14_2 C15_2 1.361(5) . ?
C15_2 H15_2 0.9500 . ?
C15_2 C16_2 1.398(4) . ?
C16_2 H16_2 0.9500 . ?
C17_2 C18_2 1.385(5) . ?
C17_2 C22_2 1.395(5) . ?
C18_2 H18_2 0.9500 . ?
C18_2 C19_2 1.407(5) . ?
C19_2 H19_2 0.9500 . ?
C19_2 C20_2 1.356(6) . ?
C20_2 H20_2 0.9500 . ?
C20_2 C21_2 1.376(6) . ?
C21_2 H21_2 0.9500 . ?
C21_2 C22_2 1.392(5) . ?
C22_2 H22_2 0.9500 . ?
C23_2 C24_2 1.391(5) . ?
C23_2 C28_2 1.395(5) . ?
C24_2 H24_2 0.9500 . ?
C24_2 C25_2 1.381(5) . ?
C25_2 H25_2 0.9500 . ?
C25_2 C26_2 1.359(6) . ?
C26_2 H26_2 0.9500 . ?
C26_2 C27_2 1.377(6) . ?
C27_2 H27_2 0.9500 . ?
C27_2 C28_2 1.403(5) . ?
C28_2 H28_2 0.9500 . ?
C29_2 C30_2 1.387(4) . ?
C29_2 C34_2 1.380(4) . ?
C30_2 H30_2 0.9500 . ?
C30_2 C31_2 1.381(5) . ?
C31_2 H31_2 0.9500 . ?
C31_2 C32_2 1.382(5) . ?
C32_2 H32_2 0.9500 . ?
C32_2 C33_2 1.360(5) . ?
C33_2 H33_2 0.9500 . ?
C33_2 C34_2 1.394(4) . ?
C34_2 H34_2 0.9500 . ?
C35_2 C36_2 1.532(4) . ?
C35_2 C37_2 1.533(4) . ?
C35_2 C38_2 1.530(4) . ?
C36_2 H36A_2 0.9800 . ?
C36_2 H36B_2 0.9800 . ?
C36_2 H36C_2 0.9800 . ?
C37_2 H37A_2 0.9800 . ?
C37_2 H37B_2 0.9800 . ?
C37_2 H37C_2 0.9800 . ?
C38_2 H38A_2 0.9800 . ?
C38_2 H38B_2 0.9800 . ?
C38_2 H38C_2 0.9800 . ?
O1_3 C1_3 1.251(3) . ?
O2_3 C1_3 1.271(3) . ?
O3_3 C3_3 1.216(4) . ?
O4_3 C6_3 1.212(4) . ?
N1_3 C2_3 1.452(3) . ?
N1_3 C3_3 1.400(4) . ?
N1_3 C6_3 1.397(3) . ?
C1_3 C2_3 1.534(4) . ?
C2_3 H2_3 1.0000 . ?
C2_3 C35_3 1.561(4) . ?
C3_3 C4_3 1.486(4) . ?
C4_3 C5_3 1.393(4) . ?
C4_3 C10_3 1.390(4) . ?
C5_3 C6_3 1.502(4) . ?
C5_3 C7_3 1.394(4) . ?
C7_3 C8_3 1.420(4) . ?
C7_3 C29_3 1.494(4) . ?
C8_3 C9_3 1.406(4) . ?
C8_3 C23_3 1.492(4) . ?
C9_3 C10_3 1.427(4) . ?
C9_3 C17_3 1.500(4) . ?
C10_3 C11_3 1.492(4) . ?
C11_3 C12_3 1.371(4) . ?
C11_3 C16_3 1.410(4) . ?
C12_3 H12_3 0.9500 . ?
C12_3 C13_3 1.391(5) . ?
C13_3 H13_3 0.9500 . ?
C13_3 C14_3 1.364(5) . ?
C14_3 H14_3 0.9500 . ?
C14_3 C15_3 1.361(5) . ?
C15_3 H15_3 0.9500 . ?
C15_3 C16_3 1.398(4) . ?
C16_3 H16_3 0.9500 . ?
C17_3 C18_3 1.386(5) . ?
C17_3 C22_3 1.395(5) . ?
C18_3 H18_3 0.9500 . ?
C18_3 C19_3 1.408(5) . ?
C19_3 H19_3 0.9500 . ?
C19_3 C20_3 1.356(6) . ?
C20_3 H20_3 0.9500 . ?
C20_3 C21_3 1.376(6) . ?
C21_3 H21_3 0.9500 . ?
C21_3 C22_3 1.392(5) . ?
C22_3 H22_3 0.9500 . ?
C23_3 C24_3 1.392(4) . ?
C23_3 C28_3 1.396(5) . ?
C24_3 H24_3 0.9500 . ?
C24_3 C25_3 1.380(5) . ?
C25_3 H25_3 0.9500 . ?
C25_3 C26_3 1.359(6) . ?
C26_3 H26_3 0.9500 . ?
C26_3 C27_3 1.377(6) . ?
C27_3 H27_3 0.9500 . ?
C27_3 C28_3 1.402(5) . ?
C28_3 H28_3 0.9500 . ?
C29_3 C30_3 1.387(4) . ?
C29_3 C34_3 1.380(4) . ?
C30_3 H30_3 0.9500 . ?
C30_3 C31_3 1.380(5) . ?
C31_3 H31_3 0.9500 . ?
C31_3 C32_3 1.382(5) . ?
C32_3 H32_3 0.9500 . ?
C32_3 C33_3 1.361(5) . ?
C33_3 H33_3 0.9500 . ?
C33_3 C34_3 1.395(4) . ?
C34_3 H34_3 0.9500 . ?
C35_3 C36_3 1.532(4) . ?
C35_3 C37_3 1.534(4) . ?
C35_3 C38_3 1.530(4) . ?
C36_3 H36A_3 0.9800 . ?
C36_3 H36B_3 0.9800 . ?
C36_3 H36C_3 0.9800 . ?
C37_3 H37A_3 0.9800 . ?
C37_3 H37B_3 0.9800 . ?
C37_3 H37C_3 0.9800 . ?
C38_3 H38A_3 0.9800 . ?
C38_3 H38B_3 0.9800 . ?
C38_3 H38C_3 0.9800 . ?
O1_4 C1_4 1.251(3) . ?
O2_4 C1_4 1.271(3) . ?
O3_4 C3_4 1.217(4) . ?
O4_4 C6_4 1.213(4) . ?
N1_4 C2_4 1.453(3) . ?
N1_4 C3_4 1.399(4) . ?
N1_4 C6_4 1.398(3) . ?
C1_4 C2_4 1.537(4) . ?
C2_4 H2_4 1.0000 . ?
C2_4 C35_4 1.561(4) . ?
C3_4 C4_4 1.488(4) . ?
C4_4 C5_4 1.394(4) . ?
C4_4 C10_4 1.389(4) . ?
C5_4 C6_4 1.501(4) . ?
C5_4 C7_4 1.395(4) . ?
C7_4 C8_4 1.418(4) . ?
C7_4 C29_4 1.492(4) . ?
C8_4 C9_4 1.406(4) . ?
C8_4 C23_4 1.491(4) . ?
C9_4 C10_4 1.428(4) . ?
C9_4 C17_4 1.500(4) . ?
C10_4 C11_4 1.493(4) . ?
C11_4 C12_4 1.372(4) . ?
C11_4 C16_4 1.411(4) . ?
C12_4 H12_4 0.9500 . ?
C12_4 C13_4 1.391(5) . ?
C13_4 H13_4 0.9500 . ?
C13_4 C14_4 1.364(5) . ?
C14_4 H14_4 0.9500 . ?
C14_4 C15_4 1.362(5) . ?
C15_4 H15_4 0.9500 . ?
C15_4 C16_4 1.398(4) . ?
C16_4 H16_4 0.9500 . ?
C17_4 C18_4 1.385(5) . ?
C17_4 C22_4 1.396(5) . ?
C18_4 H18_4 0.9500 . ?
C18_4 C19_4 1.408(5) . ?
C19_4 H19_4 0.9500 . ?
C19_4 C20_4 1.356(6) . ?
C20_4 H20_4 0.9500 . ?
C20_4 C21_4 1.376(6) . ?
C21_4 H21_4 0.9500 . ?
C21_4 C22_4 1.391(5) . ?
C22_4 H22_4 0.9500 . ?
C23_4 C24_4 1.391(5) . ?
C23_4 C28_4 1.396(5) . ?
C24_4 H24_4 0.9500 . ?
C24_4 C25_4 1.381(5) . ?
C25_4 H25_4 0.9500 . ?
C25_4 C26_4 1.359(6) . ?
C26_4 H26_4 0.9500 . ?
C26_4 C27_4 1.377(6) . ?
C27_4 H27_4 0.9500 . ?
C27_4 C28_4 1.402(5) . ?
C28_4 H28_4 0.9500 . ?
C29_4 C30_4 1.387(4) . ?
C29_4 C34_4 1.379(4) . ?
C30_4 H30_4 0.9500 . ?
C30_4 C31_4 1.381(5) . ?
C31_4 H31_4 0.9500 . ?
C31_4 C32_4 1.381(5) . ?
C32_4 H32_4 0.9500 . ?
C32_4 C33_4 1.361(5) . ?
C33_4 H33_4 0.9500 . ?
C33_4 C34_4 1.395(4) . ?
C34_4 H34_4 0.9500 . ?
C35_4 C36_4 1.531(4) . ?
C35_4 C37_4 1.535(4) . ?
C35_4 C38_4 1.529(4) . ?
C36_4 H36A_4 0.9800 . ?
C36_4 H36B_4 0.9800 . ?
C36_4 H36C_4 0.9800 . ?
C37_4 H37A_4 0.9800 . ?
C37_4 H37B_4 0.9800 . ?
C37_4 H37C_4 0.9800 . ?
C38_4 H38A_4 0.9800 . ?
C38_4 H38B_4 0.9800 . ?
C38_4 H38C_4 0.9800 . ?
Cl1_6 C1_6 1.757(8) . ?
Cl2_6 C1_6 1.759(9) . ?
C1_6 H1A_6 0.9900 . ?
C1_6 H1B_6 0.9900 . ?
Cl3_8 C39_8 1.733(5) . ?
N2_8 C39_8 1.315(5) . ?
N2_8 C43_8 1.363(6) . ?
C39_8 C40_8 1.364(6) . ?
C40_8 H40_8 0.9500 . ?
C40_8 C41_8 1.381(7) . ?
C41_8 H41_8 0.9500 . ?
C41_8 C42_8 1.366(7) . ?
C42_8 H42_8 0.9500 . ?
C42_8 C43_8 1.409(6) . ?
C43_8 H43_8 0.9500 . ?
Cl3_9 C39_9 1.735(5) . ?
N2_9 C39_9 1.316(5) . ?
N2_9 C43_9 1.364(6) . ?
C39_9 C40_9 1.364(6) . ?
C40_9 H40_9 0.9500 . ?
C40_9 C41_9 1.381(7) . ?
C41_9 H41_9 0.9500 . ?
C41_9 C42_9 1.366(7) . ?
C42_9 H42_9 0.9500 . ?
C42_9 C43_9 1.409(6) . ?
C43_9 H43_9 0.9500 . ?
Cl3_10 C39_10 1.733(5) . ?
N2_10 C39_10 1.315(6) . ?
N2_10 C43_10 1.364(6) . ?
C39_10 C40_10 1.364(6) . ?
C40_10 H40_10 0.9500 . ?
C40_10 C41_10 1.382(7) . ?
C41_10 H41_10 0.9500 . ?
C41_10 C42_10 1.367(7) . ?
C42_10 H42_10 0.9500 . ?
C42_10 C43_10 1.410(7) . ?
C43_10 H43_10 0.9500 . ?
Cl3_13 C39_13 1.733(5) . ?
N2_13 C39_13 1.315(6) . ?
N2_13 C43_13 1.363(6) . ?
C39_13 C40_13 1.364(6) . ?
C40_13 H40_13 0.9500 . ?
C40_13 C41_13 1.382(7) . ?
C41_13 H41_13 0.9500 . ?
C41_13 C42_13 1.366(7) . ?
C42_13 H42_13 0.9500 . ?
C42_13 C43_13 1.410(6) . ?
C43_13 H43_13 0.9500 . ?

loop_
_geom_torsion_atom_site_label_1
_geom_torsion_atom_site_label_2
_geom_torsion_atom_site_label_3
_geom_torsion_atom_site_label_4
_geom_torsion
_geom_torsion_site_symmetry_1
_geom_torsion_site_symmetry_2
_geom_torsion_site_symmetry_3
_geom_torsion_site_symmetry_4
_geom_torsion_publ_flag
Rh1 O1_1 C1_1 O2_1 1.3(6) . . . . ?
Rh1 O1_1 C1_1 C2_1 -179.4(3) . . . . ?
Rh1 O1_2 C1_2 O2_2 2.2(7) . . . . ?
Rh1 O1_2 C1_2 C2_2 176.8(3) . . . . ?
Rh1 O1_3 C1_3 O2_3 -8.9(6) . . . . ?
Rh1 O1_3 C1_3 C2_3 164.1(3) . . . . ?
Rh1 O1_4 C1_4 O2_4 -4.6(6) . . . . ?
Rh1 O1_4 C1_4 C2_4 170.1(3) . . . . ?
Rh1 N2_10 C39_10 Cl3_10 -2(3) . . . . ?
Rh1 N2_10 C39_10 C40_10 178.6(18) . . . . ?
Rh1 N2_10 C43_10 C42_10 -180(2) . . . . ?
Rh1 N2_13 C39_13 Cl3_13 -13.8(19) . . . . ?
Rh1 N2_13 C39_13 C40_13 170.5(16) . . . . ?
Rh1 N2_13 C43_13 C42_13 -171.1(13) . . . . ?
Rh2 O2_1 C1_1 O1_1 0.1(6) . . . . ?
Rh2 O2_1 C1_1 C2_1 -179.3(2) . . . . ?
Rh2 O2_2 C1_2 O1_2 1.2(7) . . . . ?
Rh2 O2_2 C1_2 C2_2 -173.7(2) . . . . ?
Rh2 O2_3 C1_3 O1_3 8.3(6) . . . . ?
Rh2 O2_3 C1_3 C2_3 -165.0(2) . . . . ?
Rh2 O2_4 C1_4 O1_4 6.4(6) . . . . ?
Rh2 O2_4 C1_4 C2_4 -168.6(2) . . . . ?
Rh2 N2_8 C39_8 Cl3_8 15.8(7) . . . . ?
Rh2 N2_8 C39_8 C40_8 -165.1(5) . . . . ?
Rh2 N2_8 C43_8 C42_8 166.4(4) . . . . ?
O1_1 C1_1 C2_1 N1_1 126.1(4) . . . . ?
O1_1 C1_1 C2_1 C35_1 -5.7(5) . . . . ?
O2_1 C1_1 C2_1 N1_1 -54.5(5) . . . . ?
O2_1 C1_1 C2_1 C35_1 173.7(3) . . . . ?
O3_1 C3_1 C4_1 C5_1 174.6(6) . . . . ?
O3_1 C3_1 C4_1 C10_1 -2.0(10) . . . . ?
N1_1 C2_1 C35_1 C36_1 172.2(3) . . . . ?
N1_1 C2_1 C35_1 C37_1 55.9(4) . . . . ?
N1_1 C2_1 C35_1 C38_1 -63.8(4) . . . . ?
N1_1 C3_1 C4_1 C5_1 -3.2(6) . . . . ?
N1_1 C3_1 C4_1 C10_1 -179.7(6) . . . . ?
C1_1 C2_1 C35_1 C36_1 -58.3(4) . . . . ?
C1_1 C2_1 C35_1 C37_1 -174.6(4) . . . . ?
C1_1 C2_1 C35_1 C38_1 65.7(4) . . . . ?
C2_1 N1_1 C3_1 O3_1 6.9(8) . . . . ?
C2_1 N1_1 C3_1 C4_1 -175.2(4) . . . . ?
C2_1 N1_1 C6_1 O4_1 1.3(9) . . . . ?
C2_1 N1_1 C6_1 C5_1 179.5(4) . . . . ?
C3_1 N1_1 C2_1 C1_1 121.3(4) . . . . ?
C3_1 N1_1 C2_1 C35_1 -105.0(5) . . . . ?
C3_1 N1_1 C6_1 O4_1 -170.3(6) . . . . ?
C3_1 N1_1 C6_1 C5_1 7.9(6) . . . . ?
C3_1 C4_1 C5_1 C6_1 7.8(6) . . . . ?
C3_1 C4_1 C5_1 C7_1 -171.3(5) . . . . ?
C3_1 C4_1 C10_1 C9_1 172.5(6) . . . . ?
C3_1 C4_1 C10_1 C11_1 -5.8(9) . . . . ?
C4_1 C5_1 C6_1 O4_1 168.4(6) . . . . ?
C4_1 C5_1 C6_1 N1_1 -9.7(6) . . . . ?
C4_1 C5_1 C7_1 C8_1 -4.4(9) . . . . ?
C4_1 C5_1 C7_1 C29_1 175.7(5) . . . . ?
C4_1 C10_1 C11_1 C12_1 123.1(6) . . . . ?
C4_1 C10_1 C11_1 C16_1 -59.0(8) . . . . ?
C5_1 C4_1 C10_1 C9_1 -3.6(9) . . . . ?
C5_1 C4_1 C10_1 C11_1 178.1(5) . . . . ?
C5_1 C7_1 C8_1 C9_1 1.8(9) . . . . ?
C5_1 C7_1 C8_1 C23_1 177.7(5) . . . . ?
C5_1 C7_1 C29_1 C30_1 -60.8(8) . . . . ?
C5_1 C7_1 C29_1 C34_1 126.1(6) . . . . ?
C6_1 N1_1 C2_1 C1_1 -49.4(5) . . . . ?
C6_1 N1_1 C2_1 C35_1 84.2(5) . . . . ?
C6_1 N1_1 C3_1 O3_1 178.9(5) . . . . ?
C6_1 N1_1 C3_1 C4_1 -3.2(6) . . . . ?
C6_1 C5_1 C7_1 C8_1 176.7(6) . . . . ?
C6_1 C5_1 C7_1 C29_1 -3.2(10) . . . . ?
C7_1 C5_1 C6_1 O4_1 -12.6(11) . . . . ?
C7_1 C5_1 C6_1 N1_1 169.3(6) . . . . ?
C7_1 C8_1 C9_1 C10_1 -0.2(9) . . . . ?
C7_1 C8_1 C9_1 C17_1 -175.1(5) . . . . ?
C7_1 C8_1 C23_1 C24_1 -65.7(7) . . . . ?
C7_1 C8_1 C23_1 C28_1 116.5(6) . . . . ?
C7_1 C29_1 C30_1 C31_1 -173.2(6) . . . . ?
C7_1 C29_1 C34_1 C33_1 173.3(5) . . . . ?
C8_1 C7_1 C29_1 C30_1 119.4(6) . . . . ?
C8_1 C7_1 C29_1 C34_1 -53.7(7) . . . . ?
C8_1 C9_1 C10_1 C4_1 1.0(9) . . . . ?
C8_1 C9_1 C10_1 C11_1 179.3(5) . . . . ?
C8_1 C9_1 C17_1 C18_1 109.4(8) . . . . ?
C8_1 C9_1 C17_1 C22_1 -69.8(9) . . . . ?
C8_1 C23_1 C24_1 C25_1 -177.4(5) . . . . ?
C8_1 C23_1 C28_1 C27_1 177.0(5) . . . . ?
C9_1 C8_1 C23_1 C24_1 110.4(6) . . . . ?
C9_1 C8_1 C23_1 C28_1 -67.4(7) . . . . ?
C9_1 C10_1 C11_1 C12_1 -55.1(8) . . . . ?
C9_1 C10_1 C11_1 C16_1 122.8(6) . . . . ?
C9_1 C17_1 C18_1 C19_1 -177.9(9) . . . . ?
C9_1 C17_1 C22_1 C21_1 -178.4(8) . . . . ?
C10_1 C4_1 C5_1 C6_1 -175.3(5) . . . . ?
C10_1 C4_1 C5_1 C7_1 5.6(9) . . . . ?
C10_1 C9_1 C17_1 C18_1 -65.5(9) . . . . ?
C10_1 C9_1 C17_1 C22_1 115.2(8) . . . . ?
C10_1 C11_1 C12_1 C13_1 179.8(6) . . . . ?
C10_1 C11_1 C16_1 C15_1 -178.7(6) . . . . ?
C11_1 C12_1 C13_1 C14_1 -1.5(11) . . . . ?
C12_1 C11_1 C16_1 C15_1 -0.7(9) . . . . ?
C12_1 C13_1 C14_1 C15_1 -0.1(12) . . . . ?
C13_1 C14_1 C15_1 C16_1 1.3(12) . . . . ?
C14_1 C15_1 C16_1 C11_1 -0.9(11) . . . . ?
C16_1 C11_1 C12_1 C13_1 1.9(9) . . . . ?
C17_1 C9_1 C10_1 C4_1 176.0(5) . . . . ?
C17_1 C9_1 C10_1 C11_1 -5.7(8) . . . . ?
C17_1 C18_1 C19_1 C20_1 -2(2) . . . . ?
C18_1 C17_1 C22_1 C21_1 2.3(14) . . . . ?
C18_1 C19_1 C20_1 C21_1 0(2) . . . . ?
C19_1 C20_1 C21_1 C22_1 4(2) . . . . ?
C20_1 C21_1 C22_1 C17_1 -5.0(18) . . . . ?
C22_1 C17_1 C18_1 C19_1 1.4(15) . . . . ?
C23_1 C8_1 C9_1 C10_1 -176.1(5) . . . . ?
C23_1 C8_1 C9_1 C17_1 9.0(8) . . . . ?
C23_1 C24_1 C25_1 C26_1 0.8(10) . . . . ?
C24_1 C23_1 C28_1 C27_1 -0.8(9) . . . . ?
C24_1 C25_1 C26_1 C27_1 -1.6(10) . . . . ?
C25_1 C26_1 C27_1 C28_1 1.2(10) . . . . ?
C26_1 C27_1 C28_1 C23_1 0.0(10) . . . . ?
C28_1 C23_1 C24_1 C25_1 0.4(9) . . . . ?
C29_1 C7_1 C8_1 C9_1 -178.4(5) . . . . ?
C29_1 C7_1 C8_1 C23_1 -2.4(8) . . . . ?
C29_1 C30_1 C31_1 C32_1 0.5(11) . . . . ?
C30_1 C29_1 C34_1 C33_1 0.0(8) . . . . ?
C30_1 C31_1 C32_1 C33_1 -1.4(11) . . . . ?
C31_1 C32_1 C33_1 C34_1 1.6(11) . . . . ?
C32_1 C33_1 C34_1 C29_1 -0.9(9) . . . . ?
C34_1 C29_1 C30_1 C31_1 0.1(9) . . . . ?
O1_2 C1_2 C2_2 N1_2 143.2(4) . . . . ?
O1_2 C1_2 C2_2 C35_2 10.5(5) . . . . ?
O2_2 C1_2 C2_2 N1_2 -41.4(5) . . . . ?
O2_2 C1_2 C2_2 C35_2 -174.1(3) . . . . ?
O3_2 C3_2 C4_2 C5_2 178.0(5) . . . . ?
O3_2 C3_2 C4_2 C10_2 -0.1(9) . . . . ?
N1_2 C2_2 C35_2 C36_2 158.1(3) . . . . ?
N1_2 C2_2 C35_2 C37_2 41.6(4) . . . . ?
N1_2 C2_2 C35_2 C38_2 -78.3(4) . . . . ?
N1_2 C3_2 C4_2 C5_2 -3.2(5) . . . . ?
N1_2 C3_2 C4_2 C10_2 178.7(5) . . . . ?
C1_2 C2_2 C35_2 C36_2 -71.4(4) . . . . ?
C1_2 C2_2 C35_2 C37_2 172.1(3) . . . . ?
C1_2 C2_2 C35_2 C38_2 52.2(4) . . . . ?
C2_2 N1_2 C3_2 O3_2 -2.4(7) . . . . ?
C2_2 N1_2 C3_2 C4_2 178.7(3) . . . . ?
C2_2 N1_2 C6_2 O4_2 6.1(7) . . . . ?
C2_2 N1_2 C6_2 C5_2 -173.9(4) . . . . ?
C3_2 N1_2 C2_2 C1_2 117.2(4) . . . . ?
C3_2 N1_2 C2_2 C35_2 -108.5(4) . . . . ?
C3_2 N1_2 C6_2 O4_2 -171.3(5) . . . . ?
C3_2 N1_2 C6_2 C5_2 8.6(5) . . . . ?
C3_2 C4_2 C5_2 C6_2 8.3(5) . . . . ?
C3_2 C4_2 C5_2 C7_2 -175.3(5) . . . . ?
C3_2 C4_2 C10_2 C9_2 177.3(5) . . . . ?
C3_2 C4_2 C10_2 C11_2 0.1(7) . . . . ?
C4_2 C5_2 C6_2 O4_2 169.5(5) . . . . ?
C4_2 C5_2 C6_2 N1_2 -10.5(5) . . . . ?
C4_2 C5_2 C7_2 C8_2 -3.5(7) . . . . ?
C4_2 C5_2 C7_2 C29_2 172.4(4) . . . . ?
C4_2 C10_2 C11_2 C12_2 116.6(5) . . . . ?
C4_2 C10_2 C11_2 C16_2 -59.9(6) . . . . ?
C5_2 C4_2 C10_2 C9_2 -0.5(7) . . . . ?
C5_2 C4_2 C10_2 C11_2 -177.7(4) . . . . ?
C5_2 C7_2 C8_2 C9_2 1.8(7) . . . . ?
C5_2 C7_2 C8_2 C23_2 179.4(4) . . . . ?
C5_2 C7_2 C29_2 C30_2 -61.0(7) . . . . ?
C5_2 C7_2 C29_2 C34_2 120.1(5) . . . . ?
C6_2 N1_2 C2_2 C1_2 -60.0(5) . . . . ?
C6_2 N1_2 C2_2 C35_2 74.3(5) . . . . ?
C6_2 N1_2 C3_2 O3_2 175.2(5) . . . . ?
C6_2 N1_2 C3_2 C4_2 -3.7(5) . . . . ?
C6_2 C5_2 C7_2 C8_2 172.0(5) . . . . ?
C6_2 C5_2 C7_2 C29_2 -12.1(8) . . . . ?
C7_2 C5_2 C6_2 O4_2 -6.6(9) . . . . ?
C7_2 C5_2 C6_2 N1_2 173.4(5) . . . . ?
C7_2 C8_2 C9_2 C10_2 0.6(7) . . . . ?
C7_2 C8_2 C9_2 C17_2 -176.3(4) . . . . ?
C7_2 C8_2 C23_2 C24_2 -61.4(7) . . . . ?
C7_2 C8_2 C23_2 C28_2 114.9(5) . . . . ?
C7_2 C29_2 C30_2 C31_2 -175.9(5) . . . . ?
C7_2 C29_2 C34_2 C33_2 177.5(5) . . . . ?
C8_2 C7_2 C29_2 C30_2 114.7(5) . . . . ?
C8_2 C7_2 C29_2 C34_2 -64.2(6) . . . . ?
C8_2 C9_2 C10_2 C4_2 -1.2(7) . . . . ?
C8_2 C9_2 C10_2 C11_2 176.1(4) . . . . ?
C8_2 C9_2 C17_2 C18_2 107.2(6) . . . . ?
C8_2 C9_2 C17_2 C22_2 -69.0(7) . . . . ?
C8_2 C23_2 C24_2 C25_2 179.4(6) . . . . ?
C8_2 C23_2 C28_2 C27_2 -177.9(5) . . . . ?
C9_2 C8_2 C23_2 C24_2 116.4(6) . . . . ?
C9_2 C8_2 C23_2 C28_2 -67.3(7) . . . . ?
C9_2 C10_2 C11_2 C12_2 -60.6(7) . . . . ?
C9_2 C10_2 C11_2 C16_2 122.9(5) . . . . ?
C9_2 C17_2 C18_2 C19_2 -176.4(5) . . . . ?
C9_2 C17_2 C22_2 C21_2 177.3(5) . . . . ?
C10_2 C4_2 C5_2 C6_2 -173.5(4) . . . . ?
C10_2 C4_2 C5_2 C7_2 3.0(8) . . . . ?
C10_2 C9_2 C17_2 C18_2 -69.8(6) . . . . ?
C10_2 C9_2 C17_2 C22_2 114.1(6) . . . . ?
C10_2 C11_2 C12_2 C13_2 -177.7(5) . . . . ?
C10_2 C11_2 C16_2 C15_2 178.2(5) . . . . ?
C11_2 C12_2 C13_2 C14_2 1.2(9) . . . . ?
C12_2 C11_2 C16_2 C15_2 1.6(8) . . . . ?
C12_2 C13_2 C14_2 C15_2 -1.5(10) . . . . ?
C13_2 C14_2 C15_2 C16_2 1.9(10) . . . . ?
C14_2 C15_2 C16_2 C11_2 -2.0(9) . . . . ?
C16_2 C11_2 C12_2 C13_2 -1.2(8) . . . . ?
C17_2 C9_2 C10_2 C4_2 175.7(4) . . . . ?
C17_2 C9_2 C10_2 C11_2 -7.0(6) . . . . ?
C17_2 C18_2 C19_2 C20_2 2.2(10) . . . . ?
C18_2 C17_2 C22_2 C21_2 1.0(9) . . . . ?
C18_2 C19_2 C20_2 C21_2 -5.1(11) . . . . ?
C19_2 C20_2 C21_2 C22_2 5.9(11) . . . . ?
C20_2 C21_2 C22_2 C17_2 -3.8(10) . . . . ?
C22_2 C17_2 C18_2 C19_2 -0.2(9) . . . . ?
C23_2 C8_2 C9_2 C10_2 -177.1(4) . . . . ?
C23_2 C8_2 C9_2 C17_2 6.0(6) . . . . ?
C23_2 C24_2 C25_2 C26_2 -2.8(12) . . . . ?
C24_2 C23_2 C28_2 C27_2 -1.5(9) . . . . ?
C24_2 C25_2 C26_2 C27_2 1.0(13) . . . . ?
C25_2 C26_2 C27_2 C28_2 0.5(13) . . . . ?
C26_2 C27_2 C28_2 C23_2 -0.2(11) . . . . ?
C28_2 C23_2 C24_2 C25_2 3.0(10) . . . . ?
C29_2 C7_2 C8_2 C9_2 -174.1(4) . . . . ?
C29_2 C7_2 C8_2 C23_2 3.5(6) . . . . ?
C29_2 C30_2 C31_2 C32_2 -2.1(9) . . . . ?
C30_2 C29_2 C34_2 C33_2 -1.5(8) . . . . ?
C30_2 C31_2 C32_2 C33_2 -0.5(9) . . . . ?
C31_2 C32_2 C33_2 C34_2 2.0(10) . . . . ?
C32_2 C33_2 C34_2 C29_2 -1.0(9) . . . . ?
C34_2 C29_2 C30_2 C31_2 3.1(8) . . . . ?
O1_3 C1_3 C2_3 N1_3 136.0(4) . . . . ?
O1_3 C1_3 C2_3 C35_3 3.7(5) . . . . ?
O2_3 C1_3 C2_3 N1_3 -50.1(5) . . . . ?
O2_3 C1_3 C2_3 C35_3 177.5(3) . . . . ?
O3_3 C3_3 C4_3 C5_3 -177.2(6) . . . . ?
O3_3 C3_3 C4_3 C10_3 7.2(10) . . . . ?
N1_3 C2_3 C35_3 C36_3 171.2(3) . . . . ?
N1_3 C2_3 C35_3 C37_3 54.8(4) . . . . ?
N1_3 C2_3 C35_3 C38_3 -65.1(4) . . . . ?
N1_3 C3_3 C4_3 C5_3 3.3(6) . . . . ?
N1_3 C3_3 C4_3 C10_3 -172.3(5) . . . . ?
C1_3 C2_3 C35_3 C36_3 -58.2(4) . . . . ?
C1_3 C2_3 C35_3 C37_3 -174.7(3) . . . . ?
C1_3 C2_3 C35_3 C38_3 65.5(4) . . . . ?
C2_3 N1_3 C3_3 O3_3 -4.8(7) . . . . ?
C2_3 N1_3 C3_3 C4_3 174.7(4) . . . . ?
C2_3 N1_3 C6_3 O4_3 5.0(8) . . . . ?
C2_3 N1_3 C6_3 C5_3 -175.1(4) . . . . ?
C3_3 N1_3 C2_3 C1_3 130.6(4) . . . . ?
C3_3 N1_3 C2_3 C35_3 -95.5(4) . . . . ?
C3_3 N1_3 C6_3 O4_3 -175.2(6) . . . . ?
C3_3 N1_3 C6_3 C5_3 4.7(6) . . . . ?
C3_3 C4_3 C5_3 C6_3 -0.5(6) . . . . ?
C3_3 C4_3 C5_3 C7_3 -177.0(5) . . . . ?
C3_3 C4_3 C10_3 C9_3 175.3(5) . . . . ?
C3_3 C4_3 C10_3 C11_3 -2.1(8) . . . . ?
C4_3 C5_3 C6_3 O4_3 177.5(6) . . . . ?
C4_3 C5_3 C6_3 N1_3 -2.5(6) . . . . ?
C4_3 C5_3 C7_3 C8_3 -0.2(7) . . . . ?
C4_3 C5_3 C7_3 C29_3 -179.2(4) . . . . ?
C4_3 C10_3 C11_3 C12_3 106.3(6) . . . . ?
C4_3 C10_3 C11_3 C16_3 -69.5(6) . . . . ?
C5_3 C4_3 C10_3 C9_3 0.3(7) . . . . ?
C5_3 C4_3 C10_3 C11_3 -177.2(4) . . . . ?
C5_3 C7_3 C8_3 C9_3 2.0(7) . . . . ?
C5_3 C7_3 C8_3 C23_3 -175.7(4) . . . . ?
C5_3 C7_3 C29_3 C30_3 -122.2(5) . . . . ?
C5_3 C7_3 C29_3 C34_3 69.0(7) . . . . ?
C6_3 N1_3 C2_3 C1_3 -49.6(5) . . . . ?
C6_3 N1_3 C2_3 C35_3 84.3(5) . . . . ?
C6_3 N1_3 C3_3 O3_3 175.4(5) . . . . ?
C6_3 N1_3 C3_3 C4_3 -5.1(6) . . . . ?
C6_3 C5_3 C7_3 C8_3 -175.7(5) . . . . ?
C6_3 C5_3 C7_3 C29_3 5.2(8) . . . . ?
C7_3 C5_3 C6_3 O4_3 -6.5(10) . . . . ?
C7_3 C5_3 C6_3 N1_3 173.6(5) . . . . ?
C7_3 C8_3 C9_3 C10_3 -2.8(7) . . . . ?
C7_3 C8_3 C9_3 C17_3 -176.2(4) . . . . ?
C7_3 C8_3 C23_3 C24_3 -106.0(6) . . . . ?
C7_3 C8_3 C23_3 C28_3 68.6(6) . . . . ?
C7_3 C29_3 C30_3 C31_3 -174.1(5) . . . . ?
C7_3 C29_3 C34_3 C33_3 171.7(5) . . . . ?
C8_3 C7_3 C29_3 C30_3 58.8(6) . . . . ?
C8_3 C7_3 C29_3 C34_3 -110.0(5) . . . . ?
C8_3 C9_3 C10_3 C4_3 1.5(7) . . . . ?
C8_3 C9_3 C10_3 C11_3 179.0(4) . . . . ?
C8_3 C9_3 C17_3 C18_3 100.8(6) . . . . ?
C8_3 C9_3 C17_3 C22_3 -80.5(6) . . . . ?
C8_3 C23_3 C24_3 C25_3 173.4(6) . . . . ?
C8_3 C23_3 C28_3 C27_3 -175.4(5) . . . . ?
C9_3 C8_3 C23_3 C24_3 76.2(7) . . . . ?
C9_3 C8_3 C23_3 C28_3 -109.1(6) . . . . ?
C9_3 C10_3 C11_3 C12_3 -71.0(6) . . . . ?
C9_3 C10_3 C11_3 C16_3 113.2(5) . . . . ?
C9_3 C17_3 C18_3 C19_3 -179.2(5) . . . . ?
C9_3 C17_3 C22_3 C21_3 -179.3(5) . . . . ?
C10_3 C4_3 C5_3 C6_3 175.5(5) . . . . ?
C10_3 C4_3 C5_3 C7_3 -1.0(8) . . . . ?
C10_3 C9_3 C17_3 C18_3 -72.8(6) . . . . ?
C10_3 C9_3 C17_3 C22_3 105.9(6) . . . . ?
C10_3 C11_3 C12_3 C13_3 -175.4(5) . . . . ?
C10_3 C11_3 C16_3 C15_3 177.1(5) . . . . ?
C11_3 C12_3 C13_3 C14_3 -1.4(10) . . . . ?
C12_3 C11_3 C16_3 C15_3 1.2(9) . . . . ?
C12_3 C13_3 C14_3 C15_3 0.7(10) . . . . ?
C13_3 C14_3 C15_3 C16_3 0.9(10) . . . . ?
C14_3 C15_3 C16_3 C11_3 -1.9(10) . . . . ?
C16_3 C11_3 C12_3 C13_3 0.4(9) . . . . ?
C17_3 C9_3 C10_3 C4_3 175.2(4) . . . . ?
C17_3 C9_3 C10_3 C11_3 -7.4(6) . . . . ?
C17_3 C18_3 C19_3 C20_3 -1.9(10) . . . . ?
C18_3 C17_3 C22_3 C21_3 -0.6(9) . . . . ?
C18_3 C19_3 C20_3 C21_3 0.1(11) . . . . ?
C19_3 C20_3 C21_3 C22_3 1.4(11) . . . . ?
C20_3 C21_3 C22_3 C17_3 -1.1(11) . . . . ?
C22_3 C17_3 C18_3 C19_3 2.1(9) . . . . ?
C23_3 C8_3 C9_3 C10_3 174.9(4) . . . . ?
C23_3 C8_3 C9_3 C17_3 1.4(6) . . . . ?
C23_3 C24_3 C25_3 C26_3 3.4(11) . . . . ?
C24_3 C23_3 C28_3 C27_3 -0.5(9) . . . . ?
C24_3 C25_3 C26_3 C27_3 -3.6(11) . . . . ?
C25_3 C26_3 C27_3 C28_3 1.8(11) . . . . ?
C26_3 C27_3 C28_3 C23_3 0.3(11) . . . . ?
C28_3 C23_3 C24_3 C25_3 -1.3(10) . . . . ?
C29_3 C7_3 C8_3 C9_3 -178.9(4) . . . . ?
C29_3 C7_3 C8_3 C23_3 3.4(6) . . . . ?
C29_3 C30_3 C31_3 C32_3 5.5(8) . . . . ?
C30_3 C29_3 C34_3 C33_3 2.8(8) . . . . ?
C30_3 C31_3 C32_3 C33_3 -3.9(9) . . . . ?
C31_3 C32_3 C33_3 C34_3 1.8(9) . . . . ?
C32_3 C33_3 C34_3 C29_3 -1.2(9) . . . . ?
C34_3 C29_3 C30_3 C31_3 -4.9(8) . . . . ?
O1_4 C1_4 C2_4 N1_4 126.9(4) . . . . ?
O1_4 C1_4 C2_4 C35_4 -3.5(5) . . . . ?
O2_4 C1_4 C2_4 N1_4 -57.8(4) . . . . ?
O2_4 C1_4 C2_4 C35_4 171.9(3) . . . . ?
O3_4 C3_4 C4_4 C5_4 -177.4(5) . . . . ?
O3_4 C3_4 C4_4 C10_4 -1.9(9) . . . . ?
N1_4 C2_4 C35_4 C36_4 174.8(3) . . . . ?
N1_4 C2_4 C35_4 C37_4 58.6(4) . . . . ?
N1_4 C2_4 C35_4 C38_4 -61.0(4) . . . . ?
N1_4 C3_4 C4_4 C5_4 3.4(5) . . . . ?
N1_4 C3_4 C4_4 C10_4 178.8(5) . . . . ?
C1_4 C2_4 C35_4 C36_4 -56.9(4) . . . . ?
C1_4 C2_4 C35_4 C37_4 -173.2(3) . . . . ?
C1_4 C2_4 C35_4 C38_4 67.2(4) . . . . ?
C2_4 N1_4 C3_4 O3_4 -1.6(7) . . . . ?
C2_4 N1_4 C3_4 C4_4 177.8(4) . . . . ?
C2_4 N1_4 C6_4 O4_4 6.0(8) . . . . ?
C2_4 N1_4 C6_4 C5_4 -177.8(4) . . . . ?
C3_4 N1_4 C2_4 C1_4 129.5(4) . . . . ?
C3_4 N1_4 C2_4 C35_4 -98.4(4) . . . . ?
C3_4 N1_4 C6_4 O4_4 -170.3(5) . . . . ?
C3_4 N1_4 C6_4 C5_4 5.9(5) . . . . ?
C3_4 C4_4 C5_4 C6_4 0.2(5) . . . . ?
C3_4 C4_4 C5_4 C7_4 177.7(4) . . . . ?
C3_4 C4_4 C10_4 C9_4 -177.6(5) . . . . ?
C3_4 C4_4 C10_4 C11_4 3.6(8) . . . . ?
C4_4 C5_4 C6_4 O4_4 172.4(5) . . . . ?
C4_4 C5_4 C6_4 N1_4 -3.6(5) . . . . ?
C4_4 C5_4 C7_4 C8_4 -1.2(7) . . . . ?
C4_4 C5_4 C7_4 C29_4 173.5(4) . . . . ?
C4_4 C10_4 C11_4 C12_4 62.3(7) . . . . ?
C4_4 C10_4 C11_4 C16_4 -125.0(5) . . . . ?
C5_4 C4_4 C10_4 C9_4 -2.7(7) . . . . ?
C5_4 C4_4 C10_4 C11_4 178.5(4) . . . . ?
C5_4 C7_4 C8_4 C9_4 1.9(7) . . . . ?
C5_4 C7_4 C8_4 C23_4 175.7(4) . . . . ?
C5_4 C7_4 C29_4 C30_4 -57.2(6) . . . . ?
C5_4 C7_4 C29_4 C34_4 123.1(5) . . . . ?
C6_4 N1_4 C2_4 C1_4 -46.4(5) . . . . ?
C6_4 N1_4 C2_4 C35_4 85.7(5) . . . . ?
C6_4 N1_4 C3_4 O3_4 174.8(5) . . . . ?
C6_4 N1_4 C3_4 C4_4 -5.9(5) . . . . ?
C6_4 C5_4 C7_4 C8_4 175.7(5) . . . . ?
C6_4 C5_4 C7_4 C29_4 -9.6(8) . . . . ?
C7_4 C5_4 C6_4 O4_4 -4.9(9) . . . . ?
C7_4 C5_4 C6_4 N1_4 179.1(5) . . . . ?
C7_4 C8_4 C9_4 C10_4 -3.1(7) . . . . ?
C7_4 C8_4 C9_4 C17_4 171.2(4) . . . . ?
C7_4 C8_4 C23_4 C24_4 -89.8(6) . . . . ?
C7_4 C8_4 C23_4 C28_4 95.2(5) . . . . ?
C7_4 C29_4 C30_4 C31_4 -175.0(5) . . . . ?
C7_4 C29_4 C34_4 C33_4 177.8(5) . . . . ?
C8_4 C7_4 C29_4 C30_4 117.3(5) . . . . ?
C8_4 C7_4 C29_4 C34_4 -62.4(6) . . . . ?
C8_4 C9_4 C10_4 C4_4 3.4(6) . . . . ?
C8_4 C9_4 C10_4 C11_4 -177.8(4) . . . . ?
C8_4 C9_4 C17_4 C18_4 67.6(6) . . . . ?
C8_4 C9_4 C17_4 C22_4 -114.1(5) . . . . ?
C8_4 C23_4 C24_4 C25_4 -177.3(5) . . . . ?
C8_4 C23_4 C28_4 C27_4 175.1(5) . . . . ?
C9_4 C8_4 C23_4 C24_4 84.2(6) . . . . ?
C9_4 C8_4 C23_4 C28_4 -90.8(5) . . . . ?
C9_4 C10_4 C11_4 C12_4 -116.5(5) . . . . ?
C9_4 C10_4 C11_4 C16_4 56.2(6) . . . . ?
C9_4 C17_4 C18_4 C19_4 -178.9(5) . . . . ?
C9_4 C17_4 C22_4 C21_4 177.3(5) . . . . ?
C10_4 C4_4 C5_4 C6_4 -175.8(4) . . . . ?
C10_4 C4_4 C5_4 C7_4 1.7(8) . . . . ?
C10_4 C9_4 C17_4 C18_4 -118.0(5) . . . . ?
C10_4 C9_4 C17_4 C22_4 60.3(6) . . . . ?
C10_4 C11_4 C12_4 C13_4 174.0(5) . . . . ?
C10_4 C11_4 C16_4 C15_4 -173.0(5) . . . . ?
C11_4 C12_4 C13_4 C14_4 -2.3(9) . . . . ?
C12_4 C11_4 C16_4 C15_4 -0.1(8) . . . . ?
C12_4 C13_4 C14_4 C15_4 2.0(10) . . . . ?
C13_4 C14_4 C15_4 C16_4 -0.7(10) . . . . ?
C14_4 C15_4 C16_4 C11_4 -0.3(9) . . . . ?
C16_4 C11_4 C12_4 C13_4 1.4(8) . . . . ?
C17_4 C9_4 C10_4 C4_4 -171.0(4) . . . . ?
C17_4 C9_4 C10_4 C11_4 7.9(6) . . . . ?
C17_4 C18_4 C19_4 C20_4 -1.2(9) . . . . ?
C18_4 C17_4 C22_4 C21_4 -4.3(8) . . . . ?
C18_4 C19_4 C20_4 C21_4 1.2(10) . . . . ?
C19_4 C20_4 C21_4 C22_4 -2.7(10) . . . . ?
C20_4 C21_4 C22_4 C17_4 4.3(9) . . . . ?
C22_4 C17_4 C18_4 C19_4 2.8(8) . . . . ?
C23_4 C8_4 C9_4 C10_4 -176.9(4) . . . . ?
C23_4 C8_4 C9_4 C17_4 -2.6(6) . . . . ?
C23_4 C24_4 C25_4 C26_4 4.3(10) . . . . ?
C24_4 C23_4 C28_4 C27_4 0.0(8) . . . . ?
C24_4 C25_4 C26_4 C27_4 -3.8(11) . . . . ?
C25_4 C26_4 C27_4 C28_4 1.5(11) . . . . ?
C26_4 C27_4 C28_4 C23_4 0.4(10) . . . . ?
C28_4 C23_4 C24_4 C25_4 -2.3(8) . . . . ?
C29_4 C7_4 C8_4 C9_4 -172.8(4) . . . . ?
C29_4 C7_4 C8_4 C23_4 1.0(6) . . . . ?
C29_4 C30_4 C31_4 C32_4 -4.6(9) . . . . ?
C30_4 C29_4 C34_4 C33_4 -1.9(8) . . . . ?
C30_4 C31_4 C32_4 C33_4 1.7(10) . . . . ?
C31_4 C32_4 C33_4 C34_4 1.1(10) . . . . ?
C32_4 C33_4 C34_4 C29_4 -0.9(9) . . . . ?
C34_4 C29_4 C30_4 C31_4 4.7(8) . . . . ?
Cl3_8 C39_8 C40_8 C41_8 -180.0(5) . . . . ?
N2_8 C39_8 C40_8 C41_8 0.9(11) . . . . ?
C39_8 N2_8 C43_8 C42_8 -2.9(8) . . . . ?
C39_8 C40_8 C41_8 C42_8 -2.1(11) . . . . ?
C40_8 C41_8 C42_8 C43_8 0.8(10) . . . . ?
C41_8 C42_8 C43_8 N2_8 1.9(9) . . . . ?
C43_8 N2_8 C39_8 Cl3_8 -177.6(4) . . . . ?
C43_8 N2_8 C39_8 C40_8 1.5(9) . . . . ?
Cl3_9 C39_9 C40_9 C41_9 -179.1(6) . . . . ?
N2_9 C39_9 C40_9 C41_9 1.2(11) . . . . ?
C39_9 N2_9 C43_9 C42_9 1.9(10) . . . . ?
C39_9 C40_9 C41_9 C42_9 -0.7(11) . . . . ?
C40_9 C41_9 C42_9 C43_9 0.9(12) . . . . ?
C41_9 C42_9 C43_9 N2_9 -1.5(11) . . . . ?
C43_9 N2_9 C39_9 Cl3_9 178.5(5) . . . . ?
C43_9 N2_9 C39_9 C40_9 -1.8(10) . . . . ?
Cl3_10 C39_10 C40_10 C41_10 -174.3(18) . . . . ?
N2_10 C39_10 C40_10 C41_10 5(4) . . . . ?
C39_10 N2_10 C43_10 C42_10 1(4) . . . . ?
C39_10 C40_10 C41_10 C42_10 -8(3) . . . . ?
C40_10 C41_10 C42_10 C43_10 7(4) . . . . ?
C41_10 C42_10 C43_10 N2_10 -4(4) . . . . ?
C43_10 N2_10 C39_10 Cl3_10 177.9(17) . . . . ?
C43_10 N2_10 C39_10 C40_10 -2(4) . . . . ?
Cl3_13 C39_13 C40_13 C41_13 176.7(16) . . . . ?
N2_13 C39_13 C40_13 C41_13 -8(3) . . . . ?
C39_13 N2_13 C43_13 C42_13 -2(2) . . . . ?
C39_13 C40_13 C41_13 C42_13 11(3) . . . . ?
C40_13 C41_13 C42_13 C43_13 -9(3) . . . . ?
C41_13 C42_13 C43_13 N2_13 5(3) . . . . ?
C43_13 N2_13 C39_13 Cl3_13 179.1(11) . . . . ?
C43_13 N2_13 C39_13 C40_13 3(3) . . . . ?

loop_
_exptl_oxdiff_crystal_face_indexfrac_h
_exptl_oxdiff_crystal_face_indexfrac_k
_exptl_oxdiff_crystal_face_indexfrac_l
_exptl_oxdiff_crystal_face_x
_exptl_oxdiff_crystal_face_y
_exptl_oxdiff_crystal_face_z
-0.9999 0.0000 1.0023 -0.0391 -0.0566 0.0507
0.9999 -0.0000 -1.0023 0.0391 0.0566 -0.0507
-1.0038 0.9986 -2.0006 -0.0635 -0.0825 -0.0799
0.9990 -0.0004 -2.0031 0.0528 0.0431 -0.0828
-1.0009 -0.0004 0.0015 -0.0253 -0.0701 0.0186
-1.0018 -0.0008 -0.9993 -0.0116 -0.0836 -0.0136
-0.9978 -1.9995 1.0034 0.0923 -0.0858 0.1191
0.9968 1.9991 -2.0041 -0.0785 0.0723 -0.1513
0.0009 0.0004 1.0008 -0.0138 0.0135 0.0321
-0.0009 -0.0004 -1.0008 0.0138 -0.0135 -0.0321
1.7680 -11.6325 12.2400 0.6406 0.1175 0.7589
-4.0602 12.4086 -4.2320 -0.8596 -0.1590 -0.4856
-8.9582 0.4220 19.3654 -0.5205 -0.3611 0.7737
12.6505 -0.0060 6.4159 0.2322 0.9723 -0.0272
3.4623 6.0289 -22.6858 0.0034 0.0263 -0.9996
-7.0249 -8.0323 -15.6054 0.5644 -0.8197 -0.0972
-3.0293 -1.8925 -25.6828 0.4007 -0.5851 -0.7051
6.1931 9.3777 -13.9438 -0.2677 0.3842 -0.8836
-6.9478 -10.0512 9.9831 0.3472 -0.5002 0.7932
2.3065 12.1664 -9.4333 -0.6111 0.2135 -0.7622
-12.4567 0.6696 7.7213 -0.4652 -0.7590 0.4555
8.7768 -6.4217 14.8976 0.4390 0.7207 0.5365
11.6565 0.0532 11.9405 0.1272 0.9778 0.1667
-12.2449 -0.8700 -8.9711 -0.1293 -0.9911 -0.0324
-10.8309 -5.0432 10.8177 -0.0914 -0.6874 0.7205
-12.7395 -2.3157 -3.1436 -0.1269 -0.9687 0.2135
-6.9864 -11.1808 -0.0975 0.5590 -0.6549 0.5085
6.9656 11.1861 -0.8611 -0.5467 0.6407 -0.5391
-0.6469 -12.7939 -6.7722 0.9171 -0.3242 0.2319
-2.3468 -12.1823 9.3072 0.6129 -0.2183 0.7594
2.6018 11.4360 -12.3672 -0.5154 0.1841 -0.8370
-8.3150 -1.4503 -20.3491 0.1647 -0.8772 -0.4510

loop_
_smtbx_masks_void_nr
_smtbx_masks_void_average_x
_smtbx_masks_void_average_y
_smtbx_masks_void_average_z
_smtbx_masks_void_volume
_smtbx_masks_void_count_electrons
_smtbx_masks_void_content
1 -0.615 -0.822 -0.761 7692.7 1167.2 ?
2 0.037 0.583 0.236 0.0 0.0 ?
3 0.046 0.917 0.889 0.0 0.0 ?
4 0.046 0.931 0.894 0.0 0.0 ?
5 0.065 0.398 0.227 0.0 0.0 ?
6 0.074 0.546 0.301 0.0 0.0 ?
7 0.083 0.194 0.032 0.0 0.0 ?
8 0.083 0.204 0.028 0.0 0.0 ?
9 0.093 0.093 0.796 0.0 0.0 ?
10 0.093 0.889 0.838 0.0 0.0 ?
11 0.102 0.880 0.829 0.0 0.0 ?
12 0.111 0.556 0.319 0.0 0.0 ?
13 0.111 0.880 0.824 0.0 0.0 ?
14 0.120 0.574 0.324 0.0 0.0 ?
15 0.130 0.713 0.602 0.0 0.0 ?
16 0.130 0.796 0.056 0.0 0.0 ?
17 0.130 0.806 0.060 0.0 0.0 ?
18 0.130 0.954 0.778 0.0 0.0 ?
19 0.139 0.375 0.162 0.0 0.0 ?
20 0.139 0.444 0.222 0.0 0.0 ?
21 0.148 0.444 0.218 0.0 0.0 ?
22 0.148 0.481 0.384 0.0 0.0 ?
23 0.148 0.685 0.509 0.0 0.0 ?
24 0.157 0.093 0.801 0.0 0.0 ?
25 0.157 0.444 0.213 0.0 0.0 ?
26 0.157 0.648 0.403 0.0 0.0 ?
27 0.157 0.667 0.495 0.0 0.0 ?
28 0.157 0.685 0.505 0.0 0.0 ?
29 0.167 0.296 0.282 0.0 0.0 ?
30 0.176 0.204 0.829 0.0 0.0 ?
31 0.176 0.278 0.292 0.0 0.0 ?
32 0.176 0.690 0.486 0.0 0.0 ?
33 0.176 0.907 0.454 0.0 0.0 ?
34 0.185 0.148 0.912 0.0 0.0 ?
35 0.185 0.278 0.287 0.0 0.0 ?
36 0.185 0.870 0.250 0.0 0.0 ?
37 0.185 0.889 0.394 0.0 0.0 ?
38 0.194 0.157 0.912 0.0 0.0 ?
39 0.194 0.852 0.259 0.0 0.0 ?
40 0.204 0.167 0.912 0.0 0.0 ?
41 0.204 0.685 0.120 0.0 0.0 ?
42 0.204 0.769 0.977 0.0 0.0 ?
43 0.222 0.352 0.935 0.0 0.0 ?
44 0.213 0.833 0.796 0.0 0.0 ?
45 0.213 0.861 0.264 0.0 0.0 ?
46 0.222 0.620 0.852 0.0 0.0 ?
47 0.222 0.907 0.560 0.0 0.0 ?
48 0.222 0.926 0.546 0.0 -0.0 ?
49 0.231 0.009 0.394 0.0 0.0 ?
50 0.231 0.620 0.856 0.0 0.0 ?
51 0.231 0.722 0.139 0.0 0.0 ?
52 0.231 0.926 0.551 0.0 -0.0 ?
53 0.241 0.796 0.565 0.0 0.0 ?
54 0.241 0.824 0.574 0.0 0.0 ?
55 0.241 0.954 0.889 0.0 0.0 ?
56 0.241 0.963 0.894 0.0 0.0 ?
57 0.259 0.037 0.394 0.0 0.0 ?
58 0.259 0.046 0.389 0.0 0.0 ?
59 0.259 0.176 0.074 0.0 0.0 ?
60 0.259 0.204 0.065 0.0 0.0 ?
61 0.269 0.074 0.051 0.0 0.0 ?
62 0.269 0.278 0.639 0.0 0.0 ?
63 0.269 0.380 0.356 0.0 0.0 ?
64 0.278 0.648 0.435 0.0 0.0 ?
65 0.269 0.991 0.894 0.0 0.0 ?
66 0.278 0.074 0.046 0.0 0.0 ?
67 0.278 0.093 0.060 0.0 0.0 ?
68 0.278 0.380 0.352 0.0 0.0 ?
69 0.287 0.139 0.764 0.0 0.0 ?
70 0.287 0.167 0.296 0.0 0.0 ?
71 0.296 0.231 0.477 0.0 0.0 ?
72 0.296 0.315 0.620 0.0 0.0 ?
73 0.296 0.833 0.412 0.0 0.0 ?
74 0.306 0.148 0.759 0.0 0.0 ?
75 0.306 0.843 0.412 0.0 0.0 ?
76 0.315 0.111 0.894 0.0 0.0 ?
77 0.315 0.130 0.750 0.0 0.0 ?
78 0.315 0.722 0.787 0.0 0.0 ?
79 0.315 0.852 0.412 0.0 0.0 ?
80 0.324 0.093 0.954 0.0 0.0 ?
81 0.324 0.310 0.986 0.0 0.0 ?
82 0.324 0.722 0.792 0.0 0.0 ?
83 0.324 0.796 0.329 0.0 0.0 ?
84 0.333 0.704 0.782 0.0 0.0 ?
85 0.343 0.315 0.005 0.0 0.0 ?
86 0.343 0.333 0.995 0.0 0.0 ?
87 0.343 0.352 0.903 0.0 0.0 ?
88 0.343 0.556 0.713 0.0 0.0 ?
89 0.343 0.907 0.301 0.0 0.0 ?
90 0.352 0.315 0.009 0.0 0.0 ?
91 0.352 0.519 0.884 0.0 0.0 ?
92 0.352 0.556 0.718 0.0 0.0 ?
93 0.361 0.556 0.722 0.0 0.0 ?
94 0.361 0.625 0.662 0.0 0.0 ?
95 0.370 0.046 0.278 0.0 0.0 ?
96 0.370 0.194 0.560 0.0 0.0 ?
97 0.370 0.204 0.556 0.0 0.0 ?
98 0.370 0.287 0.102 0.0 0.0 ?
99 0.380 0.426 0.824 0.0 0.0 ?
100 0.389 0.120 0.324 0.0 0.0 ?
101 0.389 0.444 0.819 0.0 0.0 ?
102 0.398 0.120 0.329 0.0 0.0 ?
103 0.407 0.111 0.338 0.0 0.0 ?
104 0.407 0.907 0.296 0.0 0.0 ?
105 0.417 0.796 0.528 0.0 0.0 ?
106 0.417 0.806 0.532 0.0 0.0 ?
107 0.426 0.454 0.801 0.0 0.0 ?
108 0.435 0.602 0.727 0.0 0.0 ?
109 0.454 0.069 0.394 0.0 0.0 ?
110 0.454 0.083 0.389 0.0 0.0 ?
111 0.463 0.417 0.736 0.0 0.0 ?
112 0.537 0.917 0.764 0.0 0.0 ?
113 0.546 0.569 0.106 0.0 0.0 ?
114 0.546 0.583 0.111 0.0 0.0 ?
115 0.565 0.102 0.773 0.0 0.0 ?
116 0.574 0.954 0.699 0.0 0.0 ?
117 0.583 0.296 0.972 0.0 0.0 ?
118 0.583 0.306 0.968 0.0 0.0 ?
119 0.593 0.407 0.204 0.0 0.0 ?
120 0.593 0.611 0.162 0.0 0.0 ?
121 0.602 0.620 0.171 0.0 0.0 ?
122 0.611 0.620 0.176 0.0 0.0 ?
123 0.611 0.944 0.681 0.0 0.0 ?
124 0.620 0.926 0.676 0.0 0.0 ?
125 0.630 0.546 0.222 0.0 0.0 ?
126 0.630 0.694 0.940 0.0 0.0 ?
127 0.630 0.704 0.944 0.0 0.0 ?
128 0.630 0.787 0.398 0.0 0.0 ?
129 0.639 0.056 0.778 0.0 0.0 ?
130 0.639 0.125 0.838 0.0 0.0 ?
131 0.648 0.019 0.616 0.0 0.0 ?
132 0.648 0.056 0.782 0.0 0.0 ?
133 0.648 0.815 0.491 0.0 0.0 ?
134 0.657 0.056 0.787 0.0 0.0 ?
135 0.657 0.407 0.199 0.0 0.0 ?
136 0.657 0.815 0.495 0.0 0.0 ?
137 0.657 0.833 0.505 0.0 0.0 ?
138 0.657 0.852 0.597 0.0 0.0 ?
139 0.667 0.204 0.718 0.0 0.0 ?
140 0.676 0.222 0.708 0.0 0.0 ?
141 0.676 0.296 0.171 0.0 0.0 ?
142 0.676 0.593 0.546 0.0 0.0 ?
143 0.676 0.810 0.514 0.0 0.0 ?
144 0.685 0.222 0.713 0.0 0.0 ?
145 0.685 0.352 0.088 0.0 0.0 ?
146 0.685 0.611 0.606 0.0 0.0 ?
147 0.685 0.630 0.750 0.0 0.0 ?
148 0.694 0.343 0.088 0.0 0.0 ?
149 0.694 0.648 0.741 0.0 0.0 ?
150 0.704 0.333 0.088 0.0 0.0 ?
151 0.704 0.731 0.023 0.0 0.0 ?
152 0.704 0.815 0.880 0.0 0.0 ?
153 0.722 0.148 0.065 0.0 0.0 ?
154 0.713 0.639 0.736 0.0 0.0 ?
155 0.713 0.667 0.204 0.0 0.0 ?
156 0.722 0.574 0.454 0.0 -0.0 ?
157 0.722 0.593 0.440 0.0 0.0 ?
158 0.722 0.880 0.148 0.0 0.0 ?
159 0.731 0.491 0.606 0.0 0.0 ?
160 0.731 0.574 0.449 0.0 -0.0 ?
161 0.731 0.778 0.861 0.0 0.0 ?
162 0.731 0.880 0.144 0.0 0.0 ?
163 0.741 0.537 0.106 0.0 0.0 ?
164 0.741 0.546 0.111 0.0 0.0 ?
165 0.741 0.676 0.426 0.0 0.0 ?
166 0.741 0.704 0.435 0.0 0.0 ?
167 0.759 0.296 0.935 0.0 0.0 ?
168 0.759 0.324 0.926 0.0 0.0 ?
169 0.759 0.454 0.611 0.0 0.0 ?
170 0.759 0.463 0.606 0.0 0.0 ?
171 0.769 0.120 0.644 0.0 0.0 ?
172 0.769 0.222 0.361 0.0 0.0 ?
173 0.769 0.426 0.949 0.0 0.0 ?
174 0.769 0.509 0.106 0.0 0.0 ?
175 0.778 0.852 0.565 0.0 0.0 ?
176 0.778 0.120 0.648 0.0 0.0 ?
177 0.778 0.407 0.940 0.0 0.0 ?
178 0.778 0.426 0.954 0.0 0.0 ?
179 0.787 0.333 0.704 0.0 0.0 ?
180 0.787 0.361 0.236 0.0 0.0 ?
181 0.796 0.185 0.380 0.0 0.0 ?
182 0.796 0.269 0.523 0.0 0.0 ?
183 0.796 0.667 0.588 0.0 0.0 ?
184 0.806 0.352 0.241 0.0 0.0 ?
185 0.806 0.657 0.588 0.0 0.0 ?
186 0.815 0.370 0.250 0.0 0.0 ?
187 0.815 0.389 0.106 0.0 0.0 ?
188 0.815 0.648 0.588 0.0 0.0 ?
189 0.815 0.778 0.213 0.0 0.0 ?
190 0.824 0.190 0.014 0.0 0.0 ?
191 0.824 0.407 0.046 0.0 0.0 ?
192 0.824 0.704 0.671 0.0 0.0 ?
193 0.824 0.778 0.208 0.0 0.0 ?
194 0.833 0.796 0.218 0.0 0.0 ?
195 0.843 0.148 0.097 0.0 0.0 ?
196 0.843 0.167 0.005 0.0 0.0 ?
197 0.843 0.185 0.995 0.0 0.0 ?
198 0.843 0.593 0.699 0.0 0.0 ?
199 0.843 0.944 0.287 0.0 0.0 ?
200 0.852 0.185 0.991 0.0 0.0 ?
201 0.852 0.944 0.282 0.0 0.0 ?
202 0.852 0.981 0.116 0.0 0.0 ?
203 0.861 0.875 0.338 0.0 0.0 ?
204 0.861 0.944 0.278 0.0 0.0 ?
205 0.870 0.213 0.898 0.0 0.0 ?
206 0.870 0.296 0.444 0.0 0.0 ?
207 0.870 0.306 0.440 0.0 0.0 ?
208 0.870 0.454 0.722 0.0 0.0 ?
209 0.880 0.074 0.176 0.0 0.0 ?
210 0.889 0.056 0.181 0.0 0.0 ?
211 0.889 0.380 0.676 0.0 0.0 ?
212 0.898 0.380 0.671 0.0 0.0 ?
213 0.907 0.389 0.662 0.0 0.0 ?
214 0.907 0.593 0.704 0.0 0.0 ?
215 0.917 0.694 0.468 0.0 0.0 ?
216 0.917 0.704 0.472 0.0 0.0 ?
217 0.926 0.046 0.199 0.0 0.0 ?
218 0.935 0.898 0.273 0.0 0.0 ?
219 0.954 0.417 0.611 0.0 0.0 ?
220 0.954 0.431 0.606 0.0 0.0 ?
221 0.963 0.083 0.264 0.0 0.0 ?
